data_4333207
loop_
_publ_author_name
'Zhang, Yun'
'Tham, Fook S.'
'Reed, Christopher A.'

_publ_section_title
;
 Phosphazene Cations
;
_journal_issue 26
_journal_name_full 'Inorganic Chemistry'
_journal_page_first 10446
_journal_page_last 10448
_journal_paper_doi 10.1021/ic062077f
_journal_volume 45
_journal_year 2006
_chemical_formula_sum 'C4 H14.97 B11 Cl12.03 N3 P3 Si'
_chemical_formula_weight 771.71
_chemical_name_systematic
;

 ?

;
_space_group_IT_number 2
_symmetry_cell_setting triclinic
_symmetry_space_group_name_Hall '-P 1'
_symmetry_space_group_name_H-M 'P -1'
_atom_sites_solution_hydrogens geom
_atom_sites_solution_primary direct
_atom_sites_solution_secondary difmap
_audit_creation_method SHELXL-97
_cell_angle_alpha 102.4850(10)
_cell_angle_beta 102.7810(10)
_cell_angle_gamma 92.3030(10)
_cell_formula_units_Z 8
_cell_length_a 15.6353(5)
_cell_length_b 16.2998(5)
_cell_length_c 24.4070(8)
_cell_measurement_reflns_used 9348
_cell_measurement_temperature 100(2)
_cell_measurement_theta_max 31.09
_cell_measurement_theta_min 2.48
_cell_volume 5897.3(3)
_computing_cell_refinement 'Bruker SMART'
_computing_data_collection 'Bruker SMART'
_computing_data_reduction 'Bruker SAINT'
_computing_molecular_graphics 'Bruker SHELXTL'
_computing_publication_material 'Bruker SHELXTL'
_computing_structure_refinement 'SHELXL-97 (Sheldrick, 1997)'
_computing_structure_solution 'SHELXS-97 (Sheldrick, 1990)'
_diffrn_ambient_temperature 100(2)
_diffrn_measured_fraction_theta_full 0.998
_diffrn_measured_fraction_theta_max 0.998
_diffrn_measurement_device_type 'CCD area detector'
_diffrn_measurement_method 'phi and omega scans'
_diffrn_radiation_monochromator graphite
_diffrn_radiation_source 'Normal-focus sealed tube'
_diffrn_radiation_type MoK\a
_diffrn_radiation_wavelength 0.71073
_diffrn_reflns_av_R_equivalents 0.0339
_diffrn_reflns_av_sigmaI/netI 0.0308
_diffrn_reflns_limit_h_max 22
_diffrn_reflns_limit_h_min -22
_diffrn_reflns_limit_k_max 22
_diffrn_reflns_limit_k_min -22
_diffrn_reflns_limit_l_max 34
_diffrn_reflns_limit_l_min -34
_diffrn_reflns_number 137573
_diffrn_reflns_theta_full 30.03
_diffrn_reflns_theta_max 30.03
_diffrn_reflns_theta_min 1.72
_exptl_absorpt_coefficient_mu 1.341
_exptl_absorpt_correction_T_max 0.6511
_exptl_absorpt_correction_T_min 0.5943
_exptl_absorpt_correction_type multi-scan
_exptl_absorpt_process_details 'Bruker SADABS'
_exptl_crystal_colour colourless
_exptl_crystal_density_diffrn 1.738
_exptl_crystal_density_meas 0
_exptl_crystal_density_method 'not measured'
_exptl_crystal_description 'prism frag'
_exptl_crystal_F_000 3028
_exptl_crystal_size_max 0.43
_exptl_crystal_size_mid 0.37
_exptl_crystal_size_min 0.35
_refine_diff_density_max 1.543
_refine_diff_density_min -0.846
_refine_diff_density_rms 0.082
_refine_ls_extinction_method none
_refine_ls_goodness_of_fit_ref 1.023
_refine_ls_hydrogen_treatment mixed
_refine_ls_matrix_type full
_refine_ls_number_parameters 1269
_refine_ls_number_reflns 34399
_refine_ls_number_restraints 46
_refine_ls_restrained_S_all 1.024
_refine_ls_R_factor_all 0.0455
_refine_ls_R_factor_gt 0.0331
_refine_ls_shift/su_max 0.002
_refine_ls_shift/su_mean 0.000
_refine_ls_structure_factor_coef Fsqd
_refine_ls_weighting_details 'calc w=1/[\s^2^(Fo^2^)+(0.0372P)^2^+4.3282P] where P=(Fo^2^+2Fc^2^)/3'
_refine_ls_weighting_scheme calc
_refine_ls_wR_factor_gt 0.0771
_refine_ls_wR_factor_ref 0.0828
_reflns_number_gt 28105
_reflns_number_total 34399
_reflns_threshold_expression >2sigma(I)
_cod_data_source_file ic062077fsup3.cif
_cod_data_source_block cr202_0m
_cod_depositor_comments
;
The following automatic conversions were performed:

'_symmetry_cell_setting' value 'Triclinic' changed to 'triclinic'
according to /home/saulius/struct/CIF-dictionaries/cif_core.dic
dictionary named 'cif_core.dic' version 2.4.2 from 2011-04-26.

Automatic conversion script
Id: cif_fix_values 1891 2012-01-12 08:04:46Z andrius 
;
_cod_original_sg_symbol_H-M P-1
_cod_database_code 4333207

loop_
_symmetry_equiv_pos_as_xyz
'x, y, z'
'-x, -y, -z'

loop_
_atom_site_label
_atom_site_type_symbol
_atom_site_fract_x
_atom_site_fract_y
_atom_site_fract_z
_atom_site_U_iso_or_equiv
_atom_site_adp_type
_atom_site_occupancy
_atom_site_symmetry_multiplicity
_atom_site_calc_flag
_atom_site_refinement_flags
_atom_site_disorder_assembly
_atom_site_disorder_group
C1A C 0.61781(14) 0.91022(15) 0.80415(12) 0.0340(6) Uani 1 1 d D . .
H1A H 0.6638(6) 0.8786(5) 0.8200(3) 0.041 Uiso 1 1 d D . .
B2A B 0.57735(16) 0.98168(17) 0.85063(12) 0.0303(6) Uani 1 1 d D . .
H2A H 0.6001 0.9957 0.8988 0.036 Uiso 1 1 calc R . .
B3A B 0.51518(16) 0.88538(17) 0.81139(13) 0.0324(6) Uani 1 1 d D . .
H3A H 0.4970 0.8360 0.8334 0.039 Uiso 1 1 calc R . .
B4A B 0.54290(17) 0.85770(16) 0.74304(14) 0.0354(6) Uani 1 1 d D . .
H4A H 0.5427 0.7902 0.7202 0.042 Uiso 1 1 calc R . .
B5A B 0.62356(17) 0.93652(16) 0.74120(13) 0.0300(5) Uani 1 1 d D . .
H5A H 0.6765 0.9206 0.7174 0.036 Uiso 1 1 calc R . .
B6A B 0.64460(15) 1.01330(16) 0.80753(11) 0.0258(5) Uani 1 1 d D . .
H6A H 0.7114 1.0480 0.8270 0.031 Uiso 1 1 calc R . .
B7A B 0.54626(15) 1.06132(14) 0.81358(10) 0.0198(4) Uani 1 1 d . . .
B8A B 0.46586(15) 0.98227(15) 0.81607(10) 0.0225(4) Uani 1 1 d . . .
B9A B 0.44491(15) 0.90481(15) 0.74884(11) 0.0241(5) Uani 1 1 d . . .
B10A B 0.51170(16) 0.93728(15) 0.70487(11) 0.0253(5) Uani 1 1 d . . .
B11A B 0.57454(14) 1.03344(14) 0.74546(10) 0.0182(4) Uani 1 1 d . . .
B12A B 0.46301(14) 1.01403(14) 0.75007(9) 0.0181(4) Uani 1 1 d . . .
Cl1A Cl 0.54657(4) 1.16900(3) 0.85121(3) 0.03302(12) Uani 1 1 d . . .
Cl2A Cl 0.38300(4) 1.00856(4) 0.85520(3) 0.03415(12) Uani 1 1 d . . .
Cl3A Cl 0.33872(4) 0.84716(4) 0.71910(3) 0.03624(13) Uani 1 1 d . . .
Cl4A Cl 0.47903(4) 0.91984(5) 0.62789(3) 0.04372(16) Uani 1 1 d . . .
Cl5A Cl 0.60457(3) 1.11072(3) 0.70923(2) 0.02398(10) Uani 1 1 d . . .
Cl6A Cl 0.37707(3) 1.07116(4) 0.71972(3) 0.03075(12) Uani 1 1 d . . .
C1B C 0.37651(13) 0.17802(14) 0.56581(9) 0.0230(4) Uani 1 1 d D . .
H1B H 0.4287(6) 0.1651(5) 0.5899(3) 0.028 Uiso 1 1 d D . .
B2B B 0.32689(15) 0.26271(15) 0.59369(10) 0.0228(5) Uani 1 1 d D . .
H2B H 0.3506 0.3047 0.6379 0.027 Uiso 1 1 calc R . .
B3B B 0.27939(15) 0.15768(15) 0.58310(10) 0.0207(4) Uani 1 1 d D . .
H3B H 0.2718 0.1306 0.6204 0.025 Uiso 1 1 calc R . .
B4B B 0.30780(15) 0.09544(15) 0.52134(10) 0.0214(4) Uani 1 1 d D . .
H4B H 0.3190 0.0273 0.5182 0.026 Uiso 1 1 calc R . .
B5B B 0.37229(15) 0.16135(16) 0.49381(10) 0.0240(5) Uani 1 1 d D . .
H5B H 0.4256 0.1367 0.4726 0.029 Uiso 1 1 calc R . .
B6B B 0.38413(16) 0.26470(16) 0.53852(11) 0.0265(5) Uani 1 1 d D . .
H6B H 0.4454 0.3079 0.5466 0.032 Uiso 1 1 calc R . .
B7B B 0.27778(15) 0.30232(14) 0.53290(10) 0.0214(4) Uani 1 1 d . . .
B8B B 0.21297(14) 0.23545(14) 0.56072(9) 0.0180(4) Uani 1 1 d . . .
B9B B 0.20149(14) 0.13134(14) 0.51546(9) 0.0174(4) Uani 1 1 d . . .
B10B B 0.25914(15) 0.13382(15) 0.46015(9) 0.0197(4) Uani 1 1 d . . .
B11B B 0.30645(15) 0.23942(16) 0.47096(10) 0.0226(4) Uani 1 1 d . . .
B12B B 0.20024(14) 0.22118(14) 0.48427(9) 0.0168(4) Uani 1 1 d . . .
Cl1B Cl 0.25941(4) 0.41086(3) 0.53729(3) 0.03257(12) Uani 1 1 d . . .
Cl2B Cl 0.12882(3) 0.27467(3) 0.59589(2) 0.02387(10) Uani 1 1 d . . .
Cl3B Cl 0.10453(3) 0.06072(3) 0.50259(2) 0.02401(10) Uani 1 1 d . . .
Cl4B Cl 0.22242(4) 0.06474(4) 0.38997(2) 0.03129(12) Uani 1 1 d . . .
Cl5B Cl 0.32050(4) 0.28357(4) 0.41191(3) 0.03918(14) Uani 1 1 d . . .
Cl6B Cl 0.10235(3) 0.24617(3) 0.43962(2) 0.02322(10) Uani 1 1 d . . .
C1C C 0.85411(14) 0.68181(16) 0.95701(10) 0.0300(5) Uani 1 1 d D A .
H1C H 0.8999(6) 0.6684(5) 0.9373(3) 0.036 Uiso 1 1 d D . .
B2C B 0.75806(16) 0.61981(17) 0.93231(11) 0.0290(5) Uani 1 1 d D A .
H2C H 0.7442 0.5639 0.8947 0.035 Uiso 1 1 calc R . .
B3C B 0.76633(17) 0.72394(18) 0.92257(10) 0.0290(5) Uani 1 1 d D . .
H3C H 0.7575 0.7366 0.8785 0.035 Uiso 0.945(2) 1 calc PR A 1
Cl3X Cl 0.7399(6) 0.7347(6) 0.8512(3) 0.022(3) Uani 0.055(2) 1 d PD A 2
B4C B 0.84525(16) 0.78601(16) 0.98310(10) 0.0250(5) Uani 1 1 d D A .
H4C H 0.8883 0.8397 0.9788 0.030 Uiso 1 1 calc R . .
B5C B 0.88534(15) 0.71934(16) 1.02966(10) 0.0246(5) Uani 1 1 d D . .
H5C H 0.9549 0.7292 1.0559 0.029 Uiso 1 1 calc R A .
B6C B 0.83063(17) 0.61626(16) 0.99828(11) 0.0291(5) Uani 1 1 d D A .
H6C H 0.8641 0.5582 1.0041 0.035 Uiso 1 1 calc R . .
B7C B 0.71604(16) 0.62208(15) 0.99442(10) 0.0225(4) Uani 1 1 d . . .
B8C B 0.67695(15) 0.68890(15) 0.94748(10) 0.0208(4) Uani 1 1 d . A .
B9C B 0.73149(15) 0.79225(15) 0.97931(10) 0.0212(4) Uani 1 1 d D A .
B10C B 0.80530(14) 0.78848(13) 1.04602(9) 0.0168(4) Uani 1 1 d . A .
B11C B 0.79616(15) 0.68316(14) 1.05502(9) 0.0194(4) Uani 1 1 d . A .
B12C B 0.70003(14) 0.72880(14) 1.02407(9) 0.0168(4) Uani 1 1 d . A .
Cl1C Cl 0.64267(4) 0.53881(3) 1.00048(3) 0.03320(12) Uani 1 1 d . A .
Cl2C Cl 0.56657(4) 0.67202(4) 0.90339(2) 0.03295(12) Uani 1 1 d . . .
Cl3C Cl 0.67940(4) 0.88492(4) 0.96902(3) 0.04208(15) Uani 1 1 d D . .
Cl4C Cl 0.82726(3) 0.87664(3) 1.10728(2) 0.02268(10) Uani 1 1 d . . .
Cl5C Cl 0.81248(4) 0.65959(4) 1.12477(2) 0.03206(12) Uani 1 1 d . . .
Cl6C Cl 0.61634(3) 0.75604(4) 1.06208(2) 0.02827(11) Uani 1 1 d . . .
C1D C 0.14873(14) 0.38893(13) 0.30644(10) 0.0241(4) Uani 1 1 d D B .
H1D H 0.1895(5) 0.3505(5) 0.3172(3) 0.029 Uiso 1 1 d D . .
B2D B 0.15655(16) 0.42718(15) 0.24809(11) 0.0252(5) Uani 1 1 d D B .
H2D H 0.2062 0.4109 0.2216 0.030 Uiso 1 1 calc R . .
B3D B 0.18741(15) 0.49194(14) 0.31930(10) 0.0202(4) Uani 1 1 d D B .
H3D H 0.2573 0.5184 0.3395 0.024 Uiso 1 1 calc R . .
B4D B 0.11814(14) 0.45681(14) 0.36037(10) 0.0198(4) Uani 1 1 d D B .
H4D H 0.1425 0.4600 0.4076 0.024 Uiso 1 1 calc R . .
B5D B 0.04468(15) 0.37128(15) 0.31435(11) 0.0242(5) Uani 1 1 d D B .
H5D H 0.0208 0.3183 0.3314 0.029 Uiso 1 1 calc R . .
B6D B 0.06815(17) 0.35303(16) 0.24510(11) 0.0281(5) Uani 1 1 d D . .
H6D H 0.0597 0.2880 0.2166 0.034 Uiso 0.915(3) 1 calc PR B 1
Cl6X Cl 0.0512(6) 0.2616(4) 0.1950(3) 0.040(3) Uani 0.085(3) 1 d PD B 2
B7D B 0.04651(16) 0.44323(16) 0.21655(10) 0.0245(5) Uani 1 1 d D B .
B8D B 0.12042(15) 0.52988(15) 0.26333(10) 0.0202(4) Uani 1 1 d . . .
B9D B 0.09678(14) 0.54789(14) 0.33283(9) 0.0166(4) Uani 1 1 d . B .
B10D B 0.00843(14) 0.47354(14) 0.32969(10) 0.0188(4) Uani 1 1 d . . .
B11D B -0.02294(15) 0.40857(16) 0.25816(10) 0.0241(5) Uani 1 1 d . B .
B12D B 0.00882(15) 0.51877(15) 0.26920(10) 0.0204(4) Uani 1 1 d . B .
Cl1D Cl 0.00962(4) 0.43683(4) 0.14074(2) 0.03586(13) Uani 1 1 d D . .
Cl2D Cl 0.15928(4) 0.61467(4) 0.23627(2) 0.02926(11) Uani 1 1 d . B .
Cl3D Cl 0.10911(3) 0.65165(3) 0.37886(2) 0.02203(9) Uani 1 1 d . . .
Cl4D Cl -0.06782(3) 0.50158(4) 0.37366(2) 0.02698(11) Uani 1 1 d . B .
Cl5D Cl -0.13475(4) 0.36457(4) 0.22662(3) 0.03734(13) Uani 1 1 d . . .
Cl6D Cl -0.06870(4) 0.59094(4) 0.24900(2) 0.03103(12) Uani 1 1 d . . .
Si1A Si 0.95525(3) 0.90271(3) 0.30526(2) 0.01725(10) Uani 1 1 d . . .
C2A C 0.85209(14) 0.83724(15) 0.26636(10) 0.0270(4) Uani 1 1 d . . .
H2AA H 0.8295 0.8098 0.2930 0.041 Uiso 1 1 calc R . .
H2AB H 0.8633 0.7941 0.2346 0.041 Uiso 1 1 calc R . .
H2AC H 0.8085 0.8729 0.2508 0.041 Uiso 1 1 calc R . .
C3A C 1.04175(14) 0.84148(14) 0.33695(9) 0.0261(4) Uani 1 1 d . . .
H3AA H 1.0204 0.8133 0.3637 0.039 Uiso 1 1 calc R . .
H3AB H 1.0944 0.8795 0.3579 0.039 Uiso 1 1 calc R . .
H3AC H 1.0563 0.7991 0.3061 0.039 Uiso 1 1 calc R . .
C4A C 0.94154(15) 0.99124(15) 0.36295(9) 0.0274(5) Uani 1 1 d . . .
H4AA H 0.9232 0.9692 0.3933 0.041 Uiso 1 1 calc R . .
H4AB H 0.8966 1.0254 0.3469 0.041 Uiso 1 1 calc R . .
H4AC H 0.9976 1.0263 0.3794 0.041 Uiso 1 1 calc R . .
N1A N 0.99456(10) 0.94973(10) 0.24873(6) 0.0137(3) Uani 1 1 d . . .
P2A P 0.96283(3) 1.04127(3) 0.23622(2) 0.01435(9) Uani 1 1 d . . .
N3A N 0.97581(11) 1.06138(10) 0.17880(7) 0.0179(3) Uani 1 1 d . . .
P4A P 1.04001(3) 1.01689(3) 0.14294(2) 0.01616(9) Uani 1 1 d . . .
N5A N 1.07824(11) 0.93624(11) 0.16039(7) 0.0209(3) Uani 1 1 d . . .
P6A P 1.06366(3) 0.90119(3) 0.21256(2) 0.01399(9) Uani 1 1 d . . .
Cl1E Cl 0.83755(3) 1.04286(3) 0.23679(2) 0.02236(10) Uani 1 1 d . . .
Cl2E Cl 1.02542(3) 1.13073(3) 0.30254(2) 0.02393(10) Uani 1 1 d . . .
Cl3E Cl 0.98078(3) 0.98888(3) 0.06027(2) 0.02432(10) Uani 1 1 d . . .
Cl4E Cl 1.13821(3) 1.10065(4) 0.14613(3) 0.03033(11) Uani 1 1 d . . .
Cl5E Cl 1.02109(3) 0.78112(3) 0.18770(2) 0.02152(9) Uani 1 1 d . . .
Cl6E Cl 1.17848(3) 0.90633(3) 0.26676(2) 0.01994(9) Uani 1 1 d . . .
Si1B Si 0.17295(3) 0.68684(3) 0.57214(2) 0.01698(10) Uani 1 1 d . . .
C2B C 0.08564(14) 0.61484(14) 0.51768(9) 0.0240(4) Uani 1 1 d . . .
H2BA H 0.0453 0.5911 0.5370 0.036 Uiso 1 1 calc R . .
H2BB H 0.1123 0.5691 0.4960 0.036 Uiso 1 1 calc R . .
H2BC H 0.0530 0.6461 0.4910 0.036 Uiso 1 1 calc R . .
C3B C 0.25142(14) 0.63381(13) 0.61772(9) 0.0238(4) Uani 1 1 d . . .
H3BA H 0.2206 0.6070 0.6411 0.036 Uiso 1 1 calc R . .
H3BB H 0.2983 0.6754 0.6432 0.036 Uiso 1 1 calc R . .
H3BC H 0.2771 0.5908 0.5932 0.036 Uiso 1 1 calc R . .
C4B C 0.13031(13) 0.76867(13) 0.62173(8) 0.0211(4) Uani 1 1 d . . .
H4BA H 0.1054 0.7426 0.6480 0.032 Uiso 1 1 calc R . .
H4BB H 0.0845 0.7955 0.5993 0.032 Uiso 1 1 calc R . .
H4BC H 0.1785 0.8113 0.6441 0.032 Uiso 1 1 calc R . .
N1B N 0.23785(10) 0.74184(10) 0.53071(7) 0.0164(3) Uani 1 1 d . . .
P2B P 0.20689(3) 0.83097(3) 0.51251(2) 0.01530(9) Uani 1 1 d . . .
N3B N 0.23980(11) 0.85249(11) 0.46108(7) 0.0198(3) Uani 1 1 d . . .
P4B P 0.31947(3) 0.81411(3) 0.43802(2) 0.01941(10) Uani 1 1 d . . .
N5B N 0.36277(12) 0.74502(13) 0.46863(9) 0.0300(4) Uani 1 1 d . . .
P6B P 0.32548(3) 0.70239(3) 0.51058(2) 0.01965(10) Uani 1 1 d . . .
Cl1F Cl 0.07794(3) 0.82309(3) 0.49400(2) 0.02087(9) Uani 1 1 d . . .
Cl2F Cl 0.24495(3) 0.92197(3) 0.58296(2) 0.02331(10) Uani 1 1 d . . .
Cl3F Cl 0.28223(4) 0.76725(4) 0.35400(2) 0.02943(11) Uani 1 1 d . . .
Cl4F Cl 0.41038(3) 0.90586(3) 0.44500(2) 0.02646(10) Uani 1 1 d . . .
Cl5F Cl 0.29271(3) 0.58066(3) 0.47830(2) 0.02570(10) Uani 1 1 d . . .
Cl6F Cl 0.42156(3) 0.70639(4) 0.57884(3) 0.02999(11) Uani 1 1 d . . .
Si1C Si 0.59002(4) 0.59428(3) 0.19148(2) 0.01818(10) Uani 1 1 d . . .
C2C C 0.65144(15) 0.51197(14) 0.15667(9) 0.0264(4) Uani 1 1 d . . .
H2CA H 0.6718 0.5305 0.1257 0.040 Uiso 1 1 calc R . .
H2CB H 0.6128 0.4595 0.1404 0.040 Uiso 1 1 calc R . .
H2CC H 0.7023 0.5023 0.1854 0.040 Uiso 1 1 calc R . .
C3C C 0.49373(16) 0.60767(15) 0.13607(9) 0.0295(5) Uani 1 1 d . . .
H3CA H 0.5137 0.6301 0.1064 0.044 Uiso 1 1 calc R . .
H3CB H 0.4567 0.6471 0.1540 0.044 Uiso 1 1 calc R . .
H3CC H 0.4596 0.5530 0.1183 0.044 Uiso 1 1 calc R . .
C4C C 0.65825(15) 0.69363(13) 0.22876(10) 0.0266(4) Uani 1 1 d . . .
H4CA H 0.6788 0.7188 0.2004 0.040 Uiso 1 1 calc R . .
H4CB H 0.7091 0.6822 0.2568 0.040 Uiso 1 1 calc R . .
H4CC H 0.6232 0.7328 0.2489 0.040 Uiso 1 1 calc R . .
N1C N 0.54924(10) 0.55328(10) 0.24987(7) 0.0150(3) Uani 1 1 d . . .
P2C P 0.60715(3) 0.48970(3) 0.28549(2) 0.01484(9) Uani 1 1 d . . .
N3C N 0.57857(11) 0.47667(11) 0.34041(7) 0.0194(3) Uani 1 1 d . . .
P4C P 0.48441(3) 0.49164(3) 0.35106(2) 0.02016(10) Uani 1 1 d . . .
N5C N 0.43918(12) 0.56273(11) 0.32365(8) 0.0241(4) Uani 1 1 d . . .
P6C P 0.45554(3) 0.58136(3) 0.26663(2) 0.01766(9) Uani 1 1 d . . .
Cl1G Cl 0.60044(4) 0.37873(3) 0.23159(2) 0.02458(10) Uani 1 1 d . . .
Cl2G Cl 0.73066(3) 0.53400(3) 0.30506(2) 0.02182(9) Uani 1 1 d . . .
Cl3G Cl 0.40737(4) 0.38369(4) 0.32266(3) 0.03493(13) Uani 1 1 d . . .
Cl4G Cl 0.49231(5) 0.51889(4) 0.43426(3) 0.03827(14) Uani 1 1 d . . .
Cl5G Cl 0.35878(3) 0.52655(4) 0.20058(3) 0.03277(12) Uani 1 1 d . . .
Cl6G Cl 0.45293(3) 0.70278(3) 0.27076(2) 0.02446(10) Uani 1 1 d . . .
Si1H Si 0.30816(3) 0.82619(4) 0.93556(2) 0.01829(10) Uani 1 1 d . . .
C2D C 0.33341(14) 0.74437(14) 0.87778(9) 0.0256(4) Uani 1 1 d . . .
H2DA H 0.3431 0.7699 0.8466 0.038 Uiso 1 1 calc R . .
H2DB H 0.2839 0.7006 0.8627 0.038 Uiso 1 1 calc R . .
H2DC H 0.3866 0.7192 0.8934 0.038 Uiso 1 1 calc R . .
C3D C 0.22384(15) 0.88613(17) 0.90007(11) 0.0352(6) Uani 1 1 d . . .
H3DA H 0.2478 0.9132 0.8738 0.053 Uiso 1 1 calc R . .
H3DB H 0.2070 0.9294 0.9294 0.053 Uiso 1 1 calc R . .
H3DC H 0.1719 0.8476 0.8781 0.053 Uiso 1 1 calc R . .
C4D C 0.40672(14) 0.89097(14) 0.98298(10) 0.0281(5) Uani 1 1 d . . .
H4DA H 0.4391 0.9162 0.9597 0.042 Uiso 1 1 calc R . .
H4DB H 0.4446 0.8554 1.0036 0.042 Uiso 1 1 calc R . .
H4DC H 0.3890 0.9357 1.0110 0.042 Uiso 1 1 calc R . .
N1D N 0.25697(10) 0.77153(10) 0.98397(7) 0.0159(3) Uani 1 1 d . . .
P2D P 0.28475(3) 0.67761(3) 0.99569(2) 0.01474(9) Uani 1 1 d . . .
N3D N 0.27048(11) 0.65898(11) 1.05333(7) 0.0209(3) Uani 1 1 d . . .
P4D P 0.19887(3) 0.69846(3) 1.08465(2) 0.01747(9) Uani 1 1 d . . .
N5D N 0.15193(12) 0.77113(12) 1.05967(9) 0.0276(4) Uani 1 1 d . . .
P6D P 0.17490(3) 0.80968(3) 1.01132(2) 0.01758(9) Uani 1 1 d . . .
Cl1H Cl 0.21736(3) 0.59261(3) 0.92797(2) 0.02351(10) Uani 1 1 d . . .
Cl2H Cl 0.40916(3) 0.67301(3) 0.99510(2) 0.01977(9) Uani 1 1 d . . .
Cl3H Cl 0.10830(3) 0.61005(3) 1.08347(2) 0.02656(10) Uani 1 1 d . . .
Cl4H Cl 0.25366(3) 0.74162(3) 1.16736(2) 0.02663(10) Uani 1 1 d . . .
Cl5H Cl 0.06847(3) 0.79547(3) 0.94753(2) 0.02609(10) Uani 1 1 d . . .
Cl6H Cl 0.20413(3) 0.93231(3) 1.03852(2) 0.02531(10) Uani 1 1 d . . .

loop_
_atom_site_aniso_label
_atom_site_aniso_U_11
_atom_site_aniso_U_22
_atom_site_aniso_U_33
_atom_site_aniso_U_23
_atom_site_aniso_U_13
_atom_site_aniso_U_12
C1A 0.0153(9) 0.0296(12) 0.0609(16) 0.0273(11) 0.0000(10) 0.0030(8)
B2A 0.0216(11) 0.0374(14) 0.0324(13) 0.0225(11) -0.0050(10) -0.0085(10)
B3A 0.0196(11) 0.0277(13) 0.0523(17) 0.0236(12) -0.0002(11) -0.0014(9)
B4A 0.0231(12) 0.0183(11) 0.064(2) 0.0076(12) 0.0095(12) 0.0032(9)
B5A 0.0215(11) 0.0208(11) 0.0480(16) 0.0081(11) 0.0076(11) 0.0068(9)
B6A 0.0167(10) 0.0278(12) 0.0337(13) 0.0158(10) -0.0001(9) -0.0013(9)
B7A 0.0204(10) 0.0200(10) 0.0186(10) 0.0055(8) 0.0042(8) -0.0041(8)
B8A 0.0178(10) 0.0255(11) 0.0246(11) 0.0106(9) 0.0023(9) -0.0042(9)
B9A 0.0174(10) 0.0174(10) 0.0338(13) 0.0032(9) 0.0013(9) -0.0016(8)
B10A 0.0210(11) 0.0232(11) 0.0280(12) -0.0016(9) 0.0050(9) 0.0033(9)
B11A 0.0170(10) 0.0181(10) 0.0204(10) 0.0049(8) 0.0053(8) 0.0021(8)
B12A 0.0157(9) 0.0202(10) 0.0185(10) 0.0058(8) 0.0021(8) 0.0047(8)
Cl1A 0.0415(3) 0.0238(3) 0.0329(3) -0.0040(2) 0.0195(2) -0.0102(2)
Cl2A 0.0301(3) 0.0419(3) 0.0335(3) 0.0099(2) 0.0146(2) -0.0079(2)
Cl3A 0.0199(2) 0.0309(3) 0.0483(3) -0.0023(2) 0.0011(2) -0.0087(2)
Cl4A 0.0398(3) 0.0528(4) 0.0291(3) -0.0107(3) 0.0106(3) -0.0111(3)
Cl5A 0.0249(2) 0.0268(2) 0.0257(2) 0.01202(19) 0.01094(19) 0.00503(19)
Cl6A 0.0227(2) 0.0367(3) 0.0360(3) 0.0159(2) 0.0040(2) 0.0140(2)
C1B 0.0159(9) 0.0315(11) 0.0204(9) 0.0051(8) 0.0013(7) 0.0083(8)
B2B 0.0193(10) 0.0262(11) 0.0194(10) 0.0014(9) 0.0003(8) 0.0061(9)
B3B 0.0198(10) 0.0270(11) 0.0168(10) 0.0077(9) 0.0034(8) 0.0092(9)
B4B 0.0216(11) 0.0247(11) 0.0197(10) 0.0059(9) 0.0069(8) 0.0086(9)
B5B 0.0189(10) 0.0336(13) 0.0207(11) 0.0063(9) 0.0066(9) 0.0070(9)
B6B 0.0185(11) 0.0306(13) 0.0292(12) 0.0070(10) 0.0030(9) 0.0023(9)
B7B 0.0189(10) 0.0194(10) 0.0248(11) 0.0060(9) 0.0019(8) 0.0027(8)
B8B 0.0167(9) 0.0224(10) 0.0157(9) 0.0055(8) 0.0038(8) 0.0066(8)
B9B 0.0182(10) 0.0184(10) 0.0162(9) 0.0054(8) 0.0036(8) 0.0042(8)
B10B 0.0201(10) 0.0255(11) 0.0143(9) 0.0042(8) 0.0055(8) 0.0068(8)
B11B 0.0199(10) 0.0298(12) 0.0231(11) 0.0117(9) 0.0096(9) 0.0037(9)
B12B 0.0141(9) 0.0213(10) 0.0161(9) 0.0079(8) 0.0020(7) 0.0040(8)
Cl1B 0.0339(3) 0.0212(2) 0.0386(3) 0.0065(2) 0.0008(2) 0.0014(2)
Cl2B 0.0222(2) 0.0294(2) 0.0214(2) 0.00410(19) 0.00857(18) 0.00962(19)
Cl3B 0.0210(2) 0.0228(2) 0.0295(3) 0.00901(19) 0.00609(19) 0.00025(18)
Cl4B 0.0344(3) 0.0378(3) 0.0173(2) -0.0024(2) 0.0044(2) 0.0093(2)
Cl5B 0.0365(3) 0.0549(4) 0.0399(3) 0.0293(3) 0.0192(3) 0.0069(3)
Cl6B 0.0201(2) 0.0297(2) 0.0194(2) 0.00898(19) -0.00048(17) 0.00728(19)
C1C 0.0200(10) 0.0406(13) 0.0237(11) -0.0063(9) 0.0070(8) 0.0008(9)
B2C 0.0236(12) 0.0343(13) 0.0218(11) -0.0058(10) 0.0026(9) -0.0009(10)
B3C 0.0264(12) 0.0422(15) 0.0158(10) 0.0045(10) 0.0029(9) -0.0058(11)
Cl3X 0.027(5) 0.027(5) 0.016(4) 0.010(3) 0.009(3) 0.000(3)
B4C 0.0220(11) 0.0340(13) 0.0180(10) 0.0035(9) 0.0062(9) -0.0045(9)
B5C 0.0159(10) 0.0310(12) 0.0221(11) -0.0025(9) 0.0029(8) 0.0043(9)
B6C 0.0245(12) 0.0254(12) 0.0298(13) -0.0036(10) -0.0011(10) 0.0079(9)
B7C 0.0233(11) 0.0193(10) 0.0207(11) 0.0032(8) -0.0015(9) -0.0010(8)
B8C 0.0167(10) 0.0271(11) 0.0157(10) 0.0050(8) -0.0020(8) -0.0024(8)
B9C 0.0193(10) 0.0235(11) 0.0207(10) 0.0097(9) 0.0004(8) -0.0007(8)
B10C 0.0141(9) 0.0175(10) 0.0176(10) 0.0021(8) 0.0036(7) -0.0005(7)
B11C 0.0202(10) 0.0189(10) 0.0170(10) 0.0041(8) -0.0003(8) 0.0024(8)
B12C 0.0132(9) 0.0182(10) 0.0177(10) 0.0036(8) 0.0016(7) -0.0004(7)
Cl1C 0.0394(3) 0.0197(2) 0.0348(3) 0.0080(2) -0.0031(2) -0.0065(2)
Cl2C 0.0201(2) 0.0446(3) 0.0284(3) 0.0115(2) -0.0079(2) -0.0043(2)
Cl3C 0.0391(3) 0.0291(3) 0.0574(4) 0.0244(3) -0.0043(3) 0.0042(2)
Cl4C 0.0220(2) 0.0216(2) 0.0216(2) -0.00201(18) 0.00696(18) -0.00276(18)
Cl5C 0.0382(3) 0.0317(3) 0.0224(2) 0.0132(2) -0.0062(2) -0.0063(2)
Cl6C 0.0173(2) 0.0335(3) 0.0336(3) 0.0021(2) 0.0113(2) -0.00127(19)
C1D 0.0196(9) 0.0194(9) 0.0327(11) 0.0063(8) 0.0042(8) 0.0048(8)
B2D 0.0222(11) 0.0259(12) 0.0271(12) 0.0018(9) 0.0088(9) 0.0028(9)
B3D 0.0166(10) 0.0197(10) 0.0245(11) 0.0051(8) 0.0049(8) 0.0022(8)
B4D 0.0178(10) 0.0194(10) 0.0225(11) 0.0067(8) 0.0035(8) 0.0020(8)
B5D 0.0207(11) 0.0217(11) 0.0302(12) 0.0083(9) 0.0040(9) -0.0002(9)
B6D 0.0256(12) 0.0244(12) 0.0299(13) -0.0019(10) 0.0058(10) -0.0013(9)
Cl6X 0.066(6) 0.018(3) 0.036(4) -0.003(3) 0.018(4) 0.006(3)
B7D 0.0220(11) 0.0310(12) 0.0189(11) 0.0023(9) 0.0054(9) 0.0000(9)
B8D 0.0201(10) 0.0221(11) 0.0196(10) 0.0052(8) 0.0070(8) -0.0001(8)
B9D 0.0166(9) 0.0185(10) 0.0172(10) 0.0082(8) 0.0048(8) 0.0033(8)
B10D 0.0160(10) 0.0231(11) 0.0190(10) 0.0085(8) 0.0038(8) 0.0022(8)
B11D 0.0180(10) 0.0281(12) 0.0229(11) 0.0045(9) 0.0005(9) -0.0022(9)
B12D 0.0179(10) 0.0265(11) 0.0191(10) 0.0095(9) 0.0047(8) 0.0035(8)
Cl1D 0.0333(3) 0.0526(4) 0.0174(2) 0.0017(2) 0.0045(2) -0.0030(3)
Cl2D 0.0351(3) 0.0329(3) 0.0248(2) 0.0125(2) 0.0129(2) -0.0021(2)
Cl3D 0.0282(2) 0.0179(2) 0.0216(2) 0.00580(17) 0.00783(19) 0.00287(18)
Cl4D 0.0189(2) 0.0400(3) 0.0266(2) 0.0141(2) 0.00846(19) 0.0032(2)
Cl5D 0.0209(2) 0.0502(4) 0.0339(3) 0.0055(3) -0.0016(2) -0.0111(2)
Cl6D 0.0271(3) 0.0424(3) 0.0296(3) 0.0209(2) 0.0051(2) 0.0144(2)
Si1A 0.0163(2) 0.0225(3) 0.0153(2) 0.0076(2) 0.00535(19) 0.0021(2)
C2A 0.0223(10) 0.0331(12) 0.0269(11) 0.0096(9) 0.0072(8) -0.0046(9)
C3A 0.0255(10) 0.0339(12) 0.0257(10) 0.0190(9) 0.0077(8) 0.0087(9)
C4A 0.0336(12) 0.0362(12) 0.0154(9) 0.0065(8) 0.0106(8) 0.0073(9)
N1A 0.0133(7) 0.0170(7) 0.0119(7) 0.0041(6) 0.0045(5) 0.0037(6)
P2A 0.0147(2) 0.0167(2) 0.0124(2) 0.00354(17) 0.00401(16) 0.00472(17)
N3A 0.0198(8) 0.0213(8) 0.0164(7) 0.0083(6) 0.0079(6) 0.0069(6)
P4A 0.0158(2) 0.0207(2) 0.0142(2) 0.00666(18) 0.00547(17) 0.00305(18)
N5A 0.0243(8) 0.0264(9) 0.0188(8) 0.0096(7) 0.0130(7) 0.0120(7)
P6A 0.0140(2) 0.0155(2) 0.0132(2) 0.00324(17) 0.00417(16) 0.00381(17)
Cl1E 0.0156(2) 0.0337(3) 0.0214(2) 0.00974(19) 0.00717(17) 0.01038(18)
Cl2E 0.0294(2) 0.0186(2) 0.0198(2) -0.00134(17) 0.00297(19) 0.00209(18)
Cl3E 0.0257(2) 0.0348(3) 0.0140(2) 0.00827(19) 0.00533(18) 0.0021(2)
Cl4E 0.0223(2) 0.0334(3) 0.0367(3) 0.0108(2) 0.0087(2) -0.0052(2)
Cl5E 0.0221(2) 0.0160(2) 0.0235(2) -0.00014(17) 0.00374(18) 0.00177(17)
Cl6E 0.01309(19) 0.0251(2) 0.0203(2) 0.00433(18) 0.00173(16) 0.00378(16)
Si1B 0.0169(2) 0.0193(2) 0.0158(2) 0.0076(2) 0.00277(19) 0.00101(19)
C2B 0.0237(10) 0.0265(10) 0.0200(9) 0.0073(8) 0.0010(8) -0.0050(8)
C3B 0.0269(10) 0.0226(10) 0.0225(10) 0.0110(8) 0.0011(8) 0.0026(8)
C4B 0.0185(9) 0.0288(10) 0.0176(9) 0.0070(8) 0.0060(7) 0.0014(8)
N1B 0.0147(7) 0.0177(7) 0.0204(8) 0.0095(6) 0.0059(6) 0.0053(6)
P2B 0.0126(2) 0.0188(2) 0.0178(2) 0.00882(18) 0.00539(17) 0.00556(17)
N3B 0.0176(8) 0.0258(8) 0.0228(8) 0.0143(7) 0.0090(6) 0.0096(6)
P4B 0.0160(2) 0.0242(2) 0.0238(2) 0.0115(2) 0.01024(19) 0.00683(19)
N5B 0.0237(9) 0.0373(11) 0.0430(11) 0.0247(9) 0.0196(8) 0.0174(8)
P6B 0.0153(2) 0.0220(2) 0.0262(3) 0.0120(2) 0.00684(19) 0.00869(19)
Cl1F 0.01259(19) 0.0296(2) 0.0250(2) 0.01345(19) 0.00597(17) 0.00672(17)
Cl2F 0.0273(2) 0.0203(2) 0.0226(2) 0.00535(18) 0.00593(19) 0.00283(18)
Cl3F 0.0314(3) 0.0341(3) 0.0253(2) 0.0052(2) 0.0144(2) -0.0023(2)
Cl4F 0.0176(2) 0.0301(3) 0.0345(3) 0.0095(2) 0.0101(2) 0.00133(19)
Cl5F 0.0257(2) 0.0228(2) 0.0290(3) 0.00502(19) 0.0069(2) 0.00869(19)
Cl6F 0.0178(2) 0.0312(3) 0.0392(3) 0.0141(2) -0.0031(2) 0.00441(19)
Si1C 0.0216(3) 0.0172(2) 0.0171(2) 0.0059(2) 0.0058(2) 0.0005(2)
C2C 0.0361(12) 0.0259(10) 0.0221(10) 0.0068(8) 0.0153(9) 0.0038(9)
C3C 0.0354(12) 0.0324(12) 0.0219(10) 0.0135(9) 0.0021(9) 0.0035(9)
C4C 0.0288(11) 0.0212(10) 0.0298(11) 0.0040(8) 0.0102(9) -0.0060(8)
N1C 0.0134(7) 0.0167(7) 0.0158(7) 0.0060(6) 0.0032(6) 0.0022(6)
P2C 0.0133(2) 0.0172(2) 0.0151(2) 0.00539(17) 0.00379(17) 0.00354(17)
N3C 0.0176(8) 0.0252(8) 0.0191(8) 0.0105(7) 0.0060(6) 0.0059(6)
P4C 0.0205(2) 0.0213(2) 0.0248(3) 0.0110(2) 0.0118(2) 0.00554(19)
N5C 0.0235(9) 0.0250(9) 0.0339(10) 0.0156(8) 0.0176(8) 0.0112(7)
P6C 0.0135(2) 0.0175(2) 0.0245(2) 0.00850(19) 0.00578(18) 0.00379(17)
Cl1G 0.0338(3) 0.0174(2) 0.0229(2) 0.00371(18) 0.0076(2) 0.00624(19)
Cl2G 0.01229(19) 0.0300(2) 0.0242(2) 0.00960(19) 0.00322(17) 0.00257(17)
Cl3G 0.0275(3) 0.0259(3) 0.0561(4) 0.0167(3) 0.0131(3) -0.0010(2)
Cl4G 0.0538(4) 0.0444(3) 0.0283(3) 0.0147(2) 0.0258(3) 0.0156(3)
Cl5G 0.0160(2) 0.0363(3) 0.0405(3) 0.0075(2) -0.0028(2) -0.0022(2)
Cl6G 0.0281(2) 0.0187(2) 0.0315(3) 0.01104(19) 0.0111(2) 0.00910(18)
Si1H 0.0142(2) 0.0232(3) 0.0213(3) 0.0110(2) 0.0063(2) 0.0034(2)
C2D 0.0243(10) 0.0361(12) 0.0174(9) 0.0064(8) 0.0077(8) -0.0003(9)
C3D 0.0266(11) 0.0496(15) 0.0456(14) 0.0353(12) 0.0163(10) 0.0156(10)
C4D 0.0243(10) 0.0255(11) 0.0347(12) 0.0064(9) 0.0087(9) -0.0024(8)
N1D 0.0143(7) 0.0187(7) 0.0185(7) 0.0086(6) 0.0070(6) 0.0051(6)
P2D 0.0133(2) 0.0168(2) 0.0163(2) 0.00549(17) 0.00580(17) 0.00391(17)
N3D 0.0246(8) 0.0221(8) 0.0223(8) 0.0103(7) 0.0124(7) 0.0104(7)
P4D 0.0189(2) 0.0187(2) 0.0184(2) 0.00657(18) 0.00918(18) 0.00393(18)
N5D 0.0284(9) 0.0323(10) 0.0365(10) 0.0207(8) 0.0225(8) 0.0171(8)
P6D 0.0140(2) 0.0186(2) 0.0243(2) 0.00894(19) 0.00851(19) 0.00541(18)
Cl1H 0.0212(2) 0.0232(2) 0.0228(2) 0.00184(18) 0.00217(18) -0.00032(18)
Cl2H 0.01283(19) 0.0230(2) 0.0262(2) 0.00924(18) 0.00633(17) 0.00514(16)
Cl3H 0.0267(2) 0.0260(2) 0.0271(2) 0.0048(2) 0.0092(2) -0.00560(19)
Cl4H 0.0266(2) 0.0324(3) 0.0198(2) 0.00146(19) 0.00882(19) -0.0048(2)
Cl5H 0.0133(2) 0.0292(3) 0.0364(3) 0.0119(2) 0.00312(19) 0.00105(18)
Cl6H 0.0217(2) 0.0189(2) 0.0350(3) 0.00383(19) 0.0079(2) 0.00471(18)

loop_
_atom_type_symbol
_atom_type_description
_atom_type_scat_dispersion_real
_atom_type_scat_dispersion_imag
_atom_type_scat_source
C C 0.0033 0.0016 'International Tables Vol C Tables 4.2.6.8 and 6.1.1.4'
H H 0.0000 0.0000 'International Tables Vol C Tables 4.2.6.8 and 6.1.1.4'
B B 0.0013 0.0007 'International Tables Vol C Tables 4.2.6.8 and 6.1.1.4'
N N 0.0061 0.0033 'International Tables Vol C Tables 4.2.6.8 and 6.1.1.4'
Si Si 0.0817 0.0704 'International Tables Vol C Tables 4.2.6.8 and 6.1.1.4'
P P 0.1023 0.0942 'International Tables Vol C Tables 4.2.6.8 and 6.1.1.4'
Cl Cl 0.1484 0.1585 'International Tables Vol C Tables 4.2.6.8 and 6.1.1.4'

loop_
_geom_angle_atom_site_label_1
_geom_angle_atom_site_label_2
_geom_angle_atom_site_label_3
_geom_angle
B2A C1A B6A 63.37(15)
B2A C1A B3A 63.19(16)
B6A C1A B3A 116.15(18)
B2A C1A B5A 115.79(17)
B6A C1A B5A 63.01(15)
B3A C1A B5A 115.91(18)
B2A C1A B4A 115.55(17)
B6A C1A B4A 115.37(18)
B3A C1A B4A 63.21(17)
B5A C1A B4A 62.84(17)
C1A B2A B7A 104.69(18)
C1A B2A B8A 104.97(18)
B7A B2A B8A 60.83(13)
C1A B2A B3A 58.61(15)
B7A B2A B3A 108.97(17)
B8A B2A B3A 60.40(14)
C1A B2A B6A 58.51(15)
B7A B2A B6A 60.16(13)
B8A B2A B6A 108.98(17)
B3A B2A B6A 108.3(2)
C1A B3A B9A 103.94(19)
C1A B3A B2A 58.21(15)
B9A B3A B2A 107.86(17)
C1A B3A B8A 103.97(17)
B9A B3A B8A 60.84(14)
B2A B3A B8A 59.51(14)
C1A B3A B4A 58.79(16)
B9A B3A B4A 59.39(15)
B2A B3A B4A 107.82(18)
B8A B3A B4A 108.25(18)
C1A B4A B9A 103.72(19)
C1A B4A B10A 104.05(17)
B9A B4A B10A 60.93(14)
C1A B4A B5A 58.35(15)
B9A B4A B5A 108.59(17)
B10A B4A B5A 60.04(14)
C1A B4A B3A 58.00(16)
B9A B4A B3A 59.89(15)
B10A B4A B3A 108.60(18)
B5A B4A B3A 107.81(19)
C1A B5A B6A 58.32(15)
C1A B5A B11A 103.56(18)
B6A B5A B11A 59.57(13)
C1A B5A B4A 58.81(16)
B6A B5A B4A 108.16(19)
B11A B5A B4A 107.84(17)
C1A B5A B10A 104.34(18)
B6A B5A B10A 108.09(17)
B11A B5A B10A 60.18(13)
B4A B5A B10A 59.96(15)
C1A B6A B11A 104.35(17)
C1A B6A B7A 103.87(16)
B11A B6A B7A 60.55(13)
C1A B6A B5A 58.67(15)
B11A B6A B5A 60.25(14)
B7A B6A B5A 108.64(17)
C1A B6A B2A 58.12(15)
B11A B6A B2A 107.85(16)
B7A B6A B2A 59.49(14)
B5A B6A B2A 107.87(18)
B2A B7A B6A 60.36(14)
B2A B7A B11A 107.68(17)
B6A B7A B11A 59.46(13)
B2A B7A B8A 59.60(13)
B6A B7A B8A 108.15(16)
B11A B7A B8A 108.26(16)
B2A B7A B12A 107.43(16)
B6A B7A B12A 107.69(16)
B11A B7A B12A 60.21(12)
B8A B7A B12A 60.04(13)
B2A B7A Cl1A 121.76(16)
B6A B7A Cl1A 122.50(15)
B11A B7A Cl1A 122.50(14)
B8A B7A Cl1A 120.69(15)
B12A B7A Cl1A 121.60(15)
B2A B8A B3A 60.10(15)
B2A B8A B7A 59.57(13)
B3A B8A B7A 107.73(17)
B2A B8A Cl2A 122.49(17)
B3A B8A Cl2A 123.22(16)
B7A B8A Cl2A 120.83(16)
B2A B8A B12A 107.47(16)
B3A B8A B12A 107.40(18)
B7A B8A B12A 60.13(13)
Cl2A B8A B12A 120.93(15)
B2A B8A B9A 107.16(18)
B3A B8A B9A 59.37(15)
B7A B8A B9A 107.54(16)
Cl2A B8A B9A 122.68(15)
B12A B8A B9A 59.71(13)
B4A B9A B3A 60.72(17)
B4A B9A B12A 108.18(17)
B3A B9A B12A 107.90(17)
B4A B9A Cl3A 121.90(16)
B3A B9A Cl3A 120.63(16)
B12A B9A Cl3A 121.97(15)
B4A B9A B10A 60.00(15)
B3A B9A B10A 108.52(17)
B12A B9A B10A 60.12(13)
Cl3A B9A B10A 122.73(17)
B4A B9A B8A 108.48(18)
B3A B9A B8A 59.80(15)
B12A B9A B8A 59.91(13)
Cl3A B9A B8A 120.58(16)
B10A B9A B8A 108.20(16)
B4A B10A B5A 60.00(15)
B4A B10A B11A 107.59(18)
B5A B10A B11A 59.83(13)
B4A B10A Cl4A 124.73(17)
B5A B10A Cl4A 121.40(17)
B11A B10A Cl4A 119.01(17)
B4A B10A B12A 107.08(18)
B5A B10A B12A 107.74(17)
B11A B10A B12A 60.16(12)
Cl4A B10A B12A 120.70(16)
B4A B10A B9A 59.07(15)
B5A B10A B9A 107.09(18)
B11A B10A B9A 107.47(16)
Cl4A B10A B9A 124.45(16)
B12A B10A B9A 59.66(13)
B6A B11A B5A 60.18(15)
B6A B11A B10A 108.43(16)
B5A B11A B10A 59.99(14)
B6A B11A B7A 59.99(13)
B5A B11A B7A 108.13(17)
B10A B11A B7A 108.52(16)
B6A B11A Cl5A 122.69(15)
B5A B11A Cl5A 121.45(15)
B10A B11A Cl5A 120.07(15)
B7A B11A Cl5A 122.51(14)
B6A B11A B12A 107.99(16)
B5A B11A B12A 107.88(16)
B10A B11A B12A 60.19(13)
B7A B11A B12A 60.06(12)
Cl5A B11A B12A 121.28(14)
Cl6A B12A B9A 121.77(15)
Cl6A B12A B8A 121.93(14)
B9A B12A B8A 60.39(14)
Cl6A B12A B7A 122.22(15)
B9A B12A B7A 107.84(16)
B8A B12A B7A 59.83(12)
Cl6A B12A B11A 121.89(15)
B9A B12A B11A 107.51(15)
B8A B12A B11A 107.71(15)
B7A B12A B11A 59.74(12)
Cl6A B12A B10A 121.04(15)
B9A B12A B10A 60.22(14)
B8A B12A B10A 108.66(16)
B7A B12A B10A 107.83(15)
B11A B12A B10A 59.65(13)
B4B C1B B6B 115.30(16)
B4B C1B B2B 115.66(16)
B6B C1B B2B 63.18(14)
B4B C1B B3B 63.17(13)
B6B C1B B3B 115.72(16)
B2B C1B B3B 63.16(13)
B4B C1B B5B 62.85(14)
B6B C1B B5B 62.91(14)
B2B C1B B5B 115.61(16)
B3B C1B B5B 115.60(16)
C1B B2B B7B 104.36(16)
C1B B2B B6B 58.39(13)
B7B B2B B6B 60.17(13)
C1B B2B B8B 104.20(16)
B7B B2B B8B 60.52(13)
B6B B2B B8B 108.44(16)
C1B B2B B3B 58.53(13)
B7B B2B B3B 108.15(16)
B6B B2B B3B 107.95(16)
B8B B2B B3B 59.68(13)
C1B B3B B8B 104.36(16)
C1B B3B B9B 104.02(15)
B8B B3B B9B 60.65(12)
C1B B3B B4B 58.27(12)
B8B B3B B4B 108.25(15)
B9B B3B B4B 59.71(12)
C1B B3B B2B 58.31(13)
B8B B3B B2B 60.11(13)
B9B B3B B2B 108.31(16)
B4B B3B B2B 107.62(16)
C1B B4B B9B 104.49(15)
C1B B4B B10B 104.58(16)
B9B B4B B10B 60.61(12)
C1B B4B B5B 58.79(13)
B9B B4B B5B 108.56(16)
B10B B4B B5B 59.97(13)
C1B B4B B3B 58.56(12)
B9B B4B B3B 60.03(12)
B10B B4B B3B 108.59(15)
B5B B4B B3B 108.42(17)
C1B B5B B10B 104.24(15)
C1B B5B B4B 58.36(13)
B10B B5B B4B 59.96(13)
C1B B5B B11B 104.10(16)
B10B B5B B11B 60.53(13)
B4B B5B B11B 108.19(16)
C1B B5B B6B 58.35(13)
B10B B5B B6B 108.36(16)
B4B B5B B6B 107.79(16)
B11B B5B B6B 59.93(14)
C1B B6B B11B 104.45(17)
C1B B6B B5B 58.74(13)
B11B B6B B5B 60.00(14)
C1B B6B B2B 58.42(13)
B11B B6B B2B 108.35(16)
B5B B6B B2B 108.23(17)
C1B B6B B7B 104.15(17)
B11B B6B B7B 60.46(13)
B5B B6B B7B 108.33(17)
B2B B6B B7B 59.86(13)
B2B B7B B6B 59.97(13)
B2B B7B B12B 107.83(16)
B6B B7B B12B 107.46(16)
B2B B7B Cl1B 123.25(15)
B6B B7B Cl1B 123.13(16)
B12B B7B Cl1B 120.31(14)
B2B B7B B11B 107.69(16)
B6B B7B B11B 59.51(13)
B12B B7B B11B 59.99(13)
Cl1B B7B B11B 121.10(15)
B2B B7B B8B 59.80(13)
B6B B7B B8B 107.72(16)
B12B B7B B8B 60.23(12)
Cl1B B7B B8B 121.47(15)
B11B B7B B8B 108.11(16)
B3B B8B B2B 60.21(13)
B3B B8B Cl2B 121.97(14)
B2B B8B Cl2B 122.01(14)
B3B B8B B9B 59.81(12)
B2B B8B B9B 107.71(15)
Cl2B B8B B9B 122.04(15)
B3B B8B B7B 107.90(15)
B2B B8B B7B 59.68(13)
Cl2B B8B B7B 121.70(14)
B9B B8B B7B 107.64(15)
B3B B8B B12B 107.64(15)
B2B B8B B12B 107.30(15)
Cl2B B8B B12B 121.94(14)
B9B B8B B12B 59.87(12)
B7B B8B B12B 59.67(12)
B4B B9B B3B 60.26(12)
B4B B9B B10B 59.73(12)
B3B B9B B10B 108.08(15)
B4B B9B B12B 107.60(15)
B3B B9B B12B 107.64(16)
B10B B9B B12B 60.07(12)
B4B B9B B8B 107.80(15)
B3B B9B B8B 59.54(12)
B10B B9B B8B 108.27(15)
B12B B9B B8B 60.14(12)
B4B B9B Cl3B 122.17(15)
B3B B9B Cl3B 122.22(14)
B10B B9B Cl3B 121.37(14)
B12B B9B Cl3B 121.48(14)
B8B B9B Cl3B 121.70(14)
B4B B10B B5B 60.07(13)
B4B B10B B11B 107.70(16)
B5B B10B B11B 59.80(13)
B4B B10B B9B 59.66(12)
B5B B10B B9B 107.89(15)
B11B B10B B9B 107.96(15)
B4B B10B B12B 107.50(15)
B5B B10B B12B 107.70(16)
B11B B10B B12B 59.93(12)
B9B B10B B12B 60.02(12)
B4B B10B Cl4B 121.54(15)
B5B B10B Cl4B 122.30(14)
B11B B10B Cl4B 122.61(15)
B9B B10B Cl4B 120.96(15)
B12B B10B Cl4B 121.90(14)
B6B B11B B5B 60.08(14)
B6B B11B B12B 107.75(16)
B5B B11B B12B 107.75(16)
B6B B11B B10B 107.79(16)
B5B B11B B10B 59.67(13)
B12B B11B B10B 60.12(12)
B6B B11B B7B 60.03(13)
B5B B11B B7B 108.06(16)
B12B B11B B7B 59.84(12)
B10B B11B B7B 108.02(15)
B6B B11B Cl5B 121.73(16)
B5B B11B Cl5B 122.16(15)
B12B B11B Cl5B 121.70(15)
B10B B11B Cl5B 122.08(16)
B7B B11B Cl5B 121.28(16)
B7B B12B B11B 60.17(13)
B7B B12B Cl6B 121.08(14)
B11B B12B Cl6B 121.84(14)
B7B B12B B9B 108.07(15)
B11B B12B B9B 107.90(15)
Cl6B B12B B9B 122.00(14)
B7B B12B B10B 108.15(15)
B11B B12B B10B 59.96(13)
Cl6B B12B B10B 122.31(14)
B9B B12B B10B 59.91(12)
B7B B12B B8B 60.10(13)
B11B B12B B8B 108.16(15)
Cl6B B12B B8B 121.19(13)
B9B B12B B8B 59.99(12)
B10B B12B B8B 108.02(14)
B2C C1C B3C 62.95(15)
B2C C1C B5C 115.68(18)
B3C C1C B5C 115.58(17)
B2C C1C B6C 62.83(15)
B3C C1C B6C 115.29(17)
B5C C1C B6C 63.33(15)
B2C C1C B4C 115.57(17)
B3C C1C B4C 63.24(15)
B5C C1C B4C 62.80(14)
B6C C1C B4C 115.45(17)
C1C B2C B6C 58.86(15)
C1C B2C B3C 58.71(15)
B6C B2C B3C 108.51(17)
C1C B2C B7C 104.74(17)
B6C B2C B7C 60.37(14)
B3C B2C B7C 108.01(17)
C1C B2C B8C 104.30(17)
B6C B2C B8C 108.40(17)
B3C B2C B8C 59.69(14)
B7C B2C B8C 60.03(13)
C1C B3C Cl3X 128.8(3)
C1C B3C B8C 104.58(18)
Cl3X B3C B8C 115.0(3)
C1C B3C B2C 58.34(15)
Cl3X B3C B2C 116.2(3)
B8C B3C B2C 60.41(14)
C1C B3C B9C 104.20(16)
Cl3X B3C B9C 122.8(4)
B8C B3C B9C 60.57(13)
B2C B3C B9C 108.58(17)
C1C B3C B4C 58.57(14)
Cl3X B3C B4C 129.0(4)
B8C B3C B4C 108.15(16)
B2C B3C B4C 107.92(18)
B9C B3C B4C 59.54(13)
C1C B4C B9C 104.42(17)
C1C B4C B5C 58.44(14)
B9C B4C B5C 108.57(16)
C1C B4C B10C 104.20(17)
B9C B4C B10C 60.69(13)
B5C B4C B10C 59.91(13)
C1C B4C B3C 58.19(14)
B9C B4C B3C 60.19(14)
B5C B4C B3C 107.79(18)
B10C B4C B3C 108.40(16)
C1C B5C B10C 104.61(16)
C1C B5C B4C 58.75(14)
B10C B5C B4C 60.14(13)
C1C B5C B11C 103.95(16)
B10C B5C B11C 60.32(12)
B4C B5C B11C 108.15(16)
C1C B5C B6C 58.40(14)
B10C B5C B6C 108.07(16)
B4C B5C B6C 108.04(17)
B11C B5C B6C 59.56(14)
C1C B6C B2C 58.30(14)
C1C B6C B11C 104.18(17)
B2C B6C B11C 108.42(17)
C1C B6C B7C 104.06(17)
B2C B6C B7C 60.04(14)
B11C B6C B7C 60.47(13)
C1C B6C B5C 58.27(14)
B2C B6C B5C 107.74(19)
B11C B6C B5C 59.98(13)
B7C B6C B5C 108.13(16)
B2C B7C B8C 60.03(14)
B2C B7C B6C 59.58(14)
B8C B7C B6C 107.78(17)
B2C B7C B12C 108.13(17)
B8C B7C B12C 60.37(13)
B6C B7C B12C 107.84(16)
B2C B7C B11C 107.19(17)
B8C B7C B11C 108.19(16)
B6C B7C B11C 59.39(13)
B12C B7C B11C 60.27(12)
B2C B7C Cl1C 123.21(16)
B8C B7C Cl1C 119.56(15)
B6C B7C Cl1C 124.81(16)
B12C B7C Cl1C 119.01(15)
B11C B7C Cl1C 122.44(16)
B3C B8C B7C 108.11(17)
B3C B8C B2C 59.90(15)
B7C B8C B2C 59.94(14)
B3C B8C B9C 60.18(14)
B7C B8C B9C 108.04(15)
B2C B8C B9C 107.87(16)
B3C B8C B12C 108.08(16)
B7C B8C B12C 60.03(12)
B2C B8C B12C 107.79(16)
B9C B8C B12C 59.90(12)
B3C B8C Cl2C 121.67(15)
B7C B8C Cl2C 121.34(15)
B2C B8C Cl2C 121.53(15)
B9C B8C Cl2C 122.13(15)
B12C B8C Cl2C 121.97(15)
B4C B9C B3C 60.27(14)
B4C B9C Cl3C 121.69(16)
B3C B9C Cl3C 121.84(16)
B4C B9C B12C 107.91(16)
B3C B9C B12C 107.52(16)
Cl3C B9C B12C 121.90(15)
B4C B9C B8C 107.69(17)
B3C B9C B8C 59.25(14)
Cl3C B9C B8C 121.89(15)
B12C B9C B8C 60.13(12)
B4C B9C B10C 59.82(12)
B3C B9C B10C 107.78(16)
Cl3C B9C B10C 121.99(15)
B12C B9C B10C 60.00(12)
B8C B9C B10C 107.86(15)
B5C B10C B4C 59.96(14)
B5C B10C B11C 59.95(13)
B4C B10C B11C 107.71(16)
B5C B10C B12C 108.16(15)
B4C B10C B12C 107.56(15)
B11C B10C B12C 60.29(12)
B5C B10C B9C 107.65(15)
B4C B10C B9C 59.49(13)
B11C B10C B9C 107.90(15)
B12C B10C B9C 59.89(12)
B5C B10C Cl4C 123.16(14)
B4C B10C Cl4C 123.85(15)
B11C B10C Cl4C 120.82(14)
B12C B10C Cl4C 119.68(13)
B9C B10C Cl4C 121.63(14)
B6C B11C B5C 60.46(14)
B6C B11C B10C 108.32(17)
B5C B11C B10C 59.73(13)
B6C B11C B7C 60.14(13)
B5C B11C B7C 108.25(16)
B10C B11C B7C 108.01(15)
B6C B11C Cl5C 120.79(15)
B5C B11C Cl5C 121.64(15)
B10C B11C Cl5C 122.27(14)
B7C B11C Cl5C 121.36(15)
B6C B11C B12C 108.08(16)
B5C B11C B12C 107.80(16)
B10C B11C B12C 60.05(12)
B7C B11C B12C 59.80(12)
Cl5C B11C B12C 122.26(15)
Cl6C B12C B7C 122.53(15)
Cl6C B12C B9C 121.69(14)
B7C B12C B9C 107.74(16)
Cl6C B12C B10C 120.81(14)
B7C B12C B10C 107.79(15)
B9C B12C B10C 60.11(12)
Cl6C B12C B8C 122.96(14)
B7C B12C B8C 59.60(13)
B9C B12C B8C 59.97(13)
B10C B12C B8C 107.81(15)
Cl6C B12C B11C 121.63(14)
B7C B12C B11C 59.93(12)
B9C B12C B11C 107.58(15)
B10C B12C B11C 59.66(12)
B8C B12C B11C 107.31(15)
B4D C1D B2D 115.92(16)
B4D C1D B3D 63.39(13)
B2D C1D B3D 63.10(14)
B4D C1D B5D 62.97(13)
B2D C1D B5D 115.49(17)
B3D C1D B5D 115.68(16)
B4D C1D B6D 115.37(16)
B2D C1D B6D 63.01(15)
B3D C1D B6D 115.46(17)
B5D C1D B6D 62.82(14)
C1D B2D B7D 104.46(16)
C1D B2D B6D 58.59(14)
B7D B2D B6D 59.80(14)
C1D B2D B8D 103.95(16)
B7D B2D B8D 60.65(13)
B6D B2D B8D 107.99(16)
C1D B2D B3D 58.48(13)
B7D B2D B3D 108.50(16)
B6D B2D B3D 108.01(17)
B8D B2D B3D 59.67(13)
C1D B3D B9D 103.93(15)
C1D B3D B8D 104.26(16)
B9D B3D B8D 60.44(12)
C1D B3D B2D 58.42(13)
B9D B3D B2D 108.28(16)
B8D B3D B2D 60.14(13)
C1D B3D B4D 58.20(12)
B9D B3D B4D 59.81(12)
B8D B3D B4D 108.16(15)
B2D B3D B4D 107.76(16)
C1D B4D B10D 104.26(16)
C1D B4D B9D 103.97(16)
B10D B4D B9D 60.25(12)
C1D B4D B5D 58.64(13)
B10D B4D B5D 59.98(13)
B9D B4D B5D 108.11(16)
C1D B4D B3D 58.41(12)
B10D B4D B3D 107.93(16)
B9D B4D B3D 59.66(12)
B5D B4D B3D 108.00(16)
C1D B5D B11D 104.39(17)
C1D B5D B10D 104.02(16)
B11D B5D B10D 60.53(13)
C1D B5D B6D 58.64(14)
B11D B5D B6D 59.87(14)
B10D B5D B6D 108.11(17)
C1D B5D B4D 58.39(13)
B11D B5D B4D 108.53(16)
B10D B5D B4D 59.91(13)
B6D B5D B4D 108.12(16)
Cl6X B6D C1D 131.3(3)
Cl6X B6D B11D 119.5(3)
C1D B6D B11D 104.42(17)
Cl6X B6D B7D 114.3(3)
C1D B6D B7D 104.53(17)
B11D B6D B7D 60.86(14)
Cl6X B6D B5D 127.3(3)
C1D B6D B5D 58.54(13)
B11D B6D B5D 60.01(14)
B7D B6D B5D 108.80(17)
Cl6X B6D B2D 118.8(3)
C1D B6D B2D 58.40(13)
B11D B6D B2D 108.63(17)
B7D B6D B2D 60.09(14)
B5D B6D B2D 108.12(17)
B6D B7D B2D 60.10(14)
B6D B7D Cl1D 122.58(16)
B2D B7D Cl1D 121.72(15)
B6D B7D B11D 59.49(14)
B2D B7D B11D 107.55(17)
Cl1D B7D B11D 122.58(16)
B6D B7D B8D 107.46(16)
B2D B7D B8D 59.68(13)
Cl1D B7D B8D 121.50(16)
B11D B7D B8D 107.37(16)
B6D B7D B12D 107.34(16)
B2D B7D B12D 107.50(16)
Cl1D B7D B12D 121.83(16)
B11D B7D B12D 59.85(13)
B8D B7D B12D 59.71(13)
B3D B8D B2D 60.19(13)
B3D B8D B9D 59.78(12)
B2D B8D B9D 107.80(16)
B3D B8D B12D 108.23(15)
B2D B8D B12D 107.84(16)
B9D B8D B12D 60.31(12)
B3D B8D Cl2D 122.17(15)
B2D B8D Cl2D 122.43(15)
B9D B8D Cl2D 121.57(15)
B12D B8D Cl2D 120.89(15)
B3D B8D B7D 108.12(16)
B2D B8D B7D 59.66(14)
B9D B8D B7D 108.25(15)
B12D B8D B7D 60.16(13)
Cl2D B8D B7D 121.38(15)
B3D B9D B4D 60.53(12)
B3D B9D B10D 108.29(15)
B4D B9D B10D 59.84(12)
B3D B9D B8D 59.79(13)
B4D B9D B8D 108.22(15)
B10D B9D B8D 108.12(15)
B3D B9D B12D 108.01(15)
B4D B9D B12D 108.06(15)
B10D B9D B12D 60.11(12)
B8D B9D B12D 60.03(12)
B3D B9D Cl3D 122.94(14)
B4D B9D Cl3D 122.33(14)
B10D B9D Cl3D 120.74(14)
B8D B9D Cl3D 121.77(14)
B12D B9D Cl3D 120.36(14)
B4D B10D B5D 60.11(13)
B4D B10D B9D 59.91(12)
B5D B10D B9D 107.94(15)
B4D B10D Cl4D 121.10(15)
B5D B10D Cl4D 123.40(15)
B9D B10D Cl4D 119.77(15)
B4D B10D B11D 108.05(16)
B5D B10D B11D 59.72(14)
B9D B10D B11D 108.27(15)
Cl4D B10D B11D 123.13(15)
B4D B10D B12D 108.30(15)
B5D B10D B12D 107.94(16)
B9D B10D B12D 60.35(12)
Cl4D B10D B12D 120.86(14)
B11D B10D B12D 60.12(13)
B6D B11D B5D 60.13(14)
B6D B11D B10D 107.70(16)
B5D B11D B10D 59.74(13)
B6D B11D B12D 107.70(16)
B5D B11D B12D 107.86(16)
B10D B11D B12D 60.00(13)
B6D B11D B7D 59.66(14)
B5D B11D B7D 107.94(16)
B10D B11D B7D 107.99(16)
B12D B11D B7D 60.13(13)
B6D B11D Cl5D 122.30(16)
B5D B11D Cl5D 121.40(16)
B10D B11D Cl5D 121.30(15)
B12D B11D Cl5D 121.77(16)
B7D B11D Cl5D 122.30(16)
B8D B12D Cl6D 122.08(15)
B8D B12D B10D 107.38(15)
Cl6D B12D B10D 121.74(14)
B8D B12D B11D 107.84(16)
Cl6D B12D B11D 121.90(15)
B10D B12D B11D 59.88(13)
B8D B12D B9D 59.66(12)
Cl6D B12D B9D 121.91(15)
B10D B12D B9D 59.54(12)
B11D B12D B9D 107.44(15)
B8D B12D B7D 60.13(13)
Cl6D B12D B7D 122.02(15)
B10D B12D B7D 107.81(16)
B11D B12D B7D 60.02(14)
B9D B12D B7D 107.71(15)
C2A Si1A C4A 113.81(11)
C2A Si1A C3A 112.95(11)
C4A Si1A C3A 108.00(10)
C2A Si1A N1A 105.61(9)
C4A Si1A N1A 107.46(9)
C3A Si1A N1A 108.76(8)
P2A N1A P6A 118.56(9)
P2A N1A Si1A 120.74(8)
P6A N1A Si1A 120.67(9)
N3A P2A N1A 116.24(8)
N3A P2A Cl1E 108.75(7)
N1A P2A Cl1E 107.70(6)
N3A P2A Cl2E 110.20(7)
N1A P2A Cl2E 107.54(6)
Cl1E P2A Cl2E 105.90(3)
P2A N3A P4A 124.20(10)
N5A P4A N3A 116.24(9)
N5A P4A Cl3E 109.44(7)
N3A P4A Cl3E 109.33(7)
N5A P4A Cl4E 109.74(7)
N3A P4A Cl4E 109.09(7)
Cl3E P4A Cl4E 102.05(3)
P6A N5A P4A 125.67(10)
N5A P6A N1A 116.13(8)
N5A P6A Cl5E 110.78(7)
N1A P6A Cl5E 107.25(6)
N5A P6A Cl6E 108.45(7)
N1A P6A Cl6E 108.47(6)
Cl5E P6A Cl6E 105.20(3)
C3B Si1B C2B 114.33(10)
C3B Si1B C4B 106.61(10)
C2B Si1B C4B 113.55(10)
C3B Si1B N1B 107.32(9)
C2B Si1B N1B 106.57(9)
C4B Si1B N1B 108.17(8)
P6B N1B P2B 117.88(9)
P6B N1B Si1B 121.59(9)
P2B N1B Si1B 120.52(9)
N3B P2B N1B 116.00(8)
N3B P2B Cl1F 109.00(7)
N1B P2B Cl1F 107.61(6)
N3B P2B Cl2F 111.58(7)
N1B P2B Cl2F 106.65(6)
Cl1F P2B Cl2F 105.40(3)
P2B N3B P4B 124.98(10)
N3B P4B N5B 114.84(9)
N3B P4B Cl3F 109.81(7)
N5B P4B Cl3F 109.63(9)
N3B P4B Cl4F 109.45(7)
N5B P4B Cl4F 109.36(8)
Cl3F P4B Cl4F 103.11(3)
P6B N5B P4B 126.32(11)
N5B P6B N1B 116.14(9)
N5B P6B Cl6F 107.89(8)
N1B P6B Cl6F 110.20(6)
N5B P6B Cl5F 111.98(9)
N1B P6B Cl5F 106.30(6)
Cl6F P6B Cl5F 103.63(3)
C4C Si1C C3C 113.32(11)
C4C Si1C C2C 113.54(11)
C3C Si1C C2C 107.55(11)
C4C Si1C N1C 106.01(9)
C3C Si1C N1C 108.62(9)
C2C Si1C N1C 107.56(8)
P6C N1C P2C 118.48(9)
P6C N1C Si1C 120.65(9)
P2C N1C Si1C 120.87(9)
N3C P2C N1C 115.82(8)
N3C P2C Cl2G 110.41(7)
N1C P2C Cl2G 107.46(6)
N3C P2C Cl1G 108.98(7)
N1C P2C Cl1G 108.19(6)
Cl2G P2C Cl1G 105.46(3)
P2C N3C P4C 123.53(11)
N3C P4C N5C 114.30(9)
N3C P4C Cl4G 109.03(7)
N5C P4C Cl4G 109.57(7)
N3C P4C Cl3G 109.64(7)
N5C P4C Cl3G 110.24(8)
Cl4G P4C Cl3G 103.50(4)
P6C N5C P4C 122.29(11)
N5C P6C N1C 116.49(9)
N5C P6C Cl6G 109.11(7)
N1C P6C Cl6G 107.40(6)
N5C P6C Cl5G 110.52(8)
N1C P6C Cl5G 107.36(6)
Cl6G P6C Cl5G 105.34(3)
C4D Si1H C2D 113.11(10)
C4D Si1H C3D 114.75(12)
C2D Si1H C3D 106.67(11)
C4D Si1H N1D 105.90(9)
C2D Si1H N1D 108.32(9)
C3D Si1H N1D 107.83(9)
P6D N1D P2D 115.86(9)
P6D N1D Si1H 121.64(9)
P2D N1D Si1H 122.20(9)
N3D P2D N1D 115.49(8)
N3D P2D Cl2H 108.99(7)
N1D P2D Cl2H 106.99(6)
N3D P2D Cl1H 111.64(7)
N1D P2D Cl1H 106.09(6)
Cl2H P2D Cl1H 107.23(3)
P2D N3D P4D 123.66(11)
N3D P4D N5D 115.05(9)
N3D P4D Cl4H 108.91(7)
N5D P4D Cl4H 109.28(8)
N3D P4D Cl3H 110.43(7)
N5D P4D Cl3H 108.80(8)
Cl4H P4D Cl3H 103.78(3)
P6D N5D P4D 126.07(11)
N5D P6D N1D 116.70(9)
N5D P6D Cl6H 110.79(8)
N1D P6D Cl6H 106.69(6)
N5D P6D Cl5H 108.65(8)
N1D P6D Cl5H 108.29(6)
Cl6H P6D Cl5H 105.08(3)

loop_
_geom_bond_atom_site_label_1
_geom_bond_atom_site_label_2
_geom_bond_distance
C1A B2A 1.688(4)
C1A B6A 1.695(3)
C1A B3A 1.695(3)
C1A B5A 1.702(4)
C1A B4A 1.710(4)
B2A B7A 1.762(3)
B2A B8A 1.762(3)
B2A B3A 1.773(4)
B2A B6A 1.777(4)
B3A B9A 1.770(4)
B3A B8A 1.778(4)
B3A B4A 1.785(5)
B4A B9A 1.761(3)
B4A B10A 1.778(4)
B4A B5A 1.779(4)
B5A B6A 1.775(4)
B5A B11A 1.776(3)
B5A B10A 1.779(4)
B6A B11A 1.764(3)
B6A B7A 1.774(3)
B7A B11A 1.783(3)
B7A B8A 1.784(3)
B7A B12A 1.789(3)
B7A Cl1A 1.796(2)
B8A Cl2A 1.786(2)
B8A B12A 1.788(3)
B8A B9A 1.796(3)
B9A B12A 1.784(3)
B9A Cl3A 1.792(2)
B9A B10A 1.794(4)
B10A B11A 1.783(3)
B10A Cl4A 1.790(3)
B10A B12A 1.792(3)
B11A Cl5A 1.791(2)
B11A B12A 1.792(3)
B12A Cl6A 1.783(2)
C1B B4B 1.697(3)
C1B B6B 1.698(3)
C1B B2B 1.698(3)
C1B B3B 1.702(3)
C1B B5B 1.705(3)
B2B B7B 1.777(3)
B2B B6B 1.779(4)
B2B B8B 1.779(3)
B2B B3B 1.781(3)
B3B B8B 1.771(3)
B3B B9B 1.776(3)
B3B B4B 1.781(3)
B4B B9B 1.771(3)
B4B B10B 1.772(3)
B4B B5B 1.774(3)
B5B B10B 1.772(3)
B5B B11B 1.774(3)
B5B B6B 1.776(4)
B6B B11B 1.773(3)
B6B B7B 1.783(3)
B7B B12B 1.784(3)
B7B Cl1B 1.788(2)
B7B B11B 1.790(3)
B7B B8B 1.792(3)
B8B Cl2B 1.791(2)
B8B B9B 1.791(3)
B8B B12B 1.794(3)
B9B B10B 1.787(3)
B9B B12B 1.789(3)
B9B Cl3B 1.793(2)
B10B B11B 1.787(3)
B10B B12B 1.790(3)
B10B Cl4B 1.792(2)
B11B B12B 1.787(3)
B11B Cl5B 1.794(2)
B12B Cl6B 1.789(2)
C1C B2C 1.689(3)
C1C B3C 1.696(4)
C1C B5C 1.697(3)
C1C B6C 1.700(4)
C1C B4C 1.703(3)
B2C B6C 1.767(4)
B2C B3C 1.768(4)
B2C B7C 1.775(4)
B2C B8C 1.776(3)
B3C Cl3X 1.748(7)
B3C B8C 1.764(3)
B3C B9C 1.780(4)
B3C B4C 1.782(3)
B4C B9C 1.769(3)
B4C B5C 1.772(4)
B4C B10C 1.775(3)
B5C B10C 1.771(3)
B5C B11C 1.775(3)
B5C B6C 1.783(4)
B6C B11C 1.767(3)
B6C B7C 1.781(3)
B7C B8C 1.776(3)
B7C B12C 1.784(3)
B7C B11C 1.786(3)
B7C Cl1C 1.794(2)
B8C B9C 1.787(3)
B8C B12C 1.790(3)
B8C Cl2C 1.796(2)
B9C Cl3C 1.783(2)
B9C B12C 1.786(3)
B9C B10C 1.790(3)
B10C B11C 1.781(3)
B10C B12C 1.788(3)
B10C Cl4C 1.795(2)
B11C Cl5C 1.791(2)
B11C B12C 1.793(3)
B12C Cl6C 1.782(2)
C1D B4D 1.696(3)
C1D B2D 1.699(3)
C1D B3D 1.700(3)
C1D B5D 1.701(3)
C1D B6D 1.703(3)
B2D B7D 1.777(3)
B2D B6D 1.777(4)
B2D B8D 1.778(3)
B2D B3D 1.779(3)
B3D B9D 1.769(3)
B3D B8D 1.769(3)
B3D B4D 1.785(3)
B4D B10D 1.771(3)
B4D B9D 1.772(3)
B4D B5D 1.774(3)
B5D B11D 1.772(3)
B5D B10D 1.772(3)
B5D B6D 1.774(4)
B6D Cl6X 1.680(6)
B6D B11D 1.769(4)
B6D B7D 1.772(4)
B7D Cl1D 1.791(2)
B7D B11D 1.793(3)
B7D B8D 1.795(3)
B7D B12D 1.795(3)
B8D B9D 1.781(3)
B8D B12D 1.787(3)
B8D Cl2D 1.794(2)
B9D B10D 1.778(3)
B9D B12D 1.792(3)
B9D Cl3D 1.793(2)
B10D Cl4D 1.783(2)
B10D B11D 1.786(3)
B10D B12D 1.788(3)
B11D B12D 1.790(3)
B11D Cl5D 1.797(2)
B12D Cl6D 1.788(2)
Si1A C2A 1.841(2)
Si1A C4A 1.841(2)
Si1A C3A 1.845(2)
Si1A N1A 1.9140(16)
N1A P2A 1.6599(16)
N1A P6A 1.6617(15)
P2A N3A 1.5594(16)
P2A Cl1E 1.9631(6)
P2A Cl2E 1.9668(7)
N3A P4A 1.5723(16)
P4A N5A 1.5683(17)
P4A Cl3E 1.9694(7)
P4A Cl4E 1.9900(7)
N5A P6A 1.5595(17)
P6A Cl5E 1.9608(7)
P6A Cl6E 1.9671(6)
Si1B C3B 1.840(2)
Si1B C2B 1.844(2)
Si1B C4B 1.849(2)
Si1B N1B 1.9050(16)
N1B P6B 1.6626(16)
N1B P2B 1.6681(16)
P2B N3B 1.5575(16)
P2B Cl1F 1.9587(6)
P2B Cl2F 1.9709(7)
N3B P4B 1.5749(16)
P4B N5B 1.5768(18)
P4B Cl3F 1.9715(8)
P4B Cl4F 1.9743(7)
N5B P6B 1.5523(19)
P6B Cl6F 1.9684(7)
P6B Cl5F 1.9708(7)
Si1C C4C 1.839(2)
Si1C C3C 1.843(2)
Si1C C2C 1.848(2)
Si1C N1C 1.9142(16)
N1C P6C 1.6617(16)
N1C P2C 1.6631(16)
P2C N3C 1.5563(17)
P2C Cl2G 1.9518(7)
P2C Cl1G 1.9769(7)
N3C P4C 1.5702(17)
P4C N5C 1.5756(18)
P4C Cl4G 1.9570(8)
P4C Cl3G 1.9901(8)
N5C P6C 1.5583(18)
P6C Cl6G 1.9622(7)
P6C Cl5G 1.9685(8)
Si1H C4D 1.839(2)
Si1H C2D 1.844(2)
Si1H C3D 1.846(2)
Si1H N1D 1.9097(16)
N1D P6D 1.6560(15)
N1D P2D 1.6738(16)
P2D N3D 1.5619(17)
P2D Cl2H 1.9528(6)
P2D Cl1H 1.9707(7)
N3D P4D 1.5736(16)
P4D N5D 1.5802(18)
P4D Cl4H 1.9688(7)
P4D Cl3H 1.9706(7)
N5D P6D 1.5514(18)
P6D Cl6H 1.9655(7)
P6D Cl5H 1.9782(7)

loop_
_geom_torsion_atom_site_label_1
_geom_torsion_atom_site_label_2
_geom_torsion_atom_site_label_3
_geom_torsion_atom_site_label_4
_geom_torsion
B6A C1A B2A B7A 40.19(15)
B3A C1A B2A B7A -103.51(18)
B5A C1A B2A B7A 3.9(2)
B4A C1A B2A B7A -66.8(2)
B6A C1A B2A B8A 103.35(18)
B3A C1A B2A B8A -40.35(16)
B5A C1A B2A B8A 67.1(2)
B4A C1A B2A B8A -3.6(2)
B6A C1A B2A B3A 143.70(18)
B5A C1A B2A B3A 107.4(2)
B4A C1A B2A B3A 36.75(19)
B3A C1A B2A B6A -143.70(18)
B5A C1A B2A B6A -36.27(18)
B4A C1A B2A B6A -107.0(2)
B2A C1A B3A B9A 102.59(19)
B6A C1A B3A B9A 66.5(3)
B5A C1A B3A B9A -4.7(3)
B4A C1A B3A B9A -40.21(17)
B6A C1A B3A B2A -36.1(2)
B5A C1A B3A B2A -107.2(2)
B4A C1A B3A B2A -142.80(18)
B2A C1A B3A B8A 39.70(17)
B6A C1A B3A B8A 3.6(3)
B5A C1A B3A B8A -67.5(3)
B4A C1A B3A B8A -103.1(2)
B2A C1A B3A B4A 142.80(18)
B6A C1A B3A B4A 106.7(2)
B5A C1A B3A B4A 35.55(19)
B7A B2A B3A C1A 96.00(19)
B8A B2A B3A C1A 134.00(19)
B6A B2A B3A C1A 32.13(16)
C1A B2A B3A B9A -95.6(2)
B7A B2A B3A B9A 0.4(3)
B8A B2A B3A B9A 38.38(17)
B6A B2A B3A B9A -63.5(2)
C1A B2A B3A B8A -134.00(19)
B7A B2A B3A B8A -38.00(17)
B6A B2A B3A B8A -101.87(18)
C1A B2A B3A B4A -32.90(16)
B7A B2A B3A B4A 63.1(2)
B8A B2A B3A B4A 101.10(19)
B6A B2A B3A B4A -0.8(2)
B2A C1A B4A B9A 3.7(3)
B6A C1A B4A B9A -67.5(2)
B3A C1A B4A B9A 40.41(17)
B5A C1A B4A B9A -103.59(19)
B2A C1A B4A B10A 66.6(2)
B6A C1A B4A B10A -4.5(3)
B3A C1A B4A B10A 103.38(19)
B5A C1A B4A B10A -40.62(17)
B2A C1A B4A B5A 107.3(2)
B6A C1A B4A B5A 36.12(19)
B3A C1A B4A B5A 144.00(18)
B2A C1A B4A B3A -36.74(18)
B6A C1A B4A B3A -107.9(2)
B5A C1A B4A B3A -144.00(18)
B9A B3A B4A C1A 133.28(18)
B2A B3A B4A C1A 32.67(16)
B8A B3A B4A C1A 95.59(18)
C1A B3A B4A B9A -133.28(18)
B2A B3A B4A B9A -100.61(18)
B8A B3A B4A B9A -37.69(16)
C1A B3A B4A B10A -95.26(19)
B9A B3A B4A B10A 38.02(16)
B2A B3A B4A B10A -62.6(2)
B8A B3A B4A B10A 0.3(2)
C1A B3A B4A B5A -31.71(16)
B9A B3A B4A B5A 101.58(19)
B2A B3A B4A B5A 1.0(2)
B8A B3A B4A B5A 63.9(2)
B2A C1A B5A B6A 36.41(18)
B3A C1A B5A B6A 107.6(2)
B4A C1A B5A B6A 143.30(18)
B2A C1A B5A B11A -4.0(2)
B6A C1A B5A B11A -40.45(15)
B3A C1A B5A B11A 67.2(2)
B4A C1A B5A B11A 102.85(18)
B2A C1A B5A B4A -106.9(2)
B6A C1A B5A B4A -143.30(18)
B3A C1A B5A B4A -35.69(19)
B2A C1A B5A B10A -66.2(2)
B6A C1A B5A B10A -102.65(17)
B3A C1A B5A B10A 5.0(3)
B4A C1A B5A B10A 40.65(16)
B9A B4A B5A C1A 95.0(2)
B10A B4A B5A C1A 133.19(19)
B3A B4A B5A C1A 31.57(16)
C1A B4A B5A B6A -32.36(16)
B9A B4A B5A B6A 62.6(2)
B10A B4A B5A B6A 100.83(18)
B3A B4A B5A B6A -0.8(2)
C1A B4A B5A B11A -95.3(2)
B9A B4A B5A B11A -0.4(3)
B10A B4A B5A B11A 37.86(17)
B3A B4A B5A B11A -63.8(2)
C1A B4A B5A B10A -133.19(19)
B9A B4A B5A B10A -38.23(18)
B3A B4A B5A B10A -101.62(18)
B2A C1A B6A B11A -102.33(18)
B3A C1A B6A B11A -66.3(3)
B5A C1A B6A B11A 40.96(16)
B4A C1A B6A B11A 4.9(3)
B2A C1A B6A B7A -39.69(16)
B3A C1A B6A B7A -3.6(3)
B5A C1A B6A B7A 103.60(18)
B4A C1A B6A B7A 67.5(2)
B2A C1A B6A B5A -143.28(17)
B3A C1A B6A B5A -107.2(2)
B4A C1A B6A B5A -36.06(19)
B3A C1A B6A B2A 36.1(2)
B5A C1A B6A B2A 143.28(17)
B4A C1A B6A B2A 107.2(2)
B11A B5A B6A C1A 132.99(17)
B4A B5A B6A C1A 32.55(16)
B10A B5A B6A C1A 96.00(19)
C1A B5A B6A B11A -132.99(17)
B4A B5A B6A B11A -100.44(18)
B10A B5A B6A B11A -37.00(16)
C1A B5A B6A B7A -95.22(17)
B11A B5A B6A B7A 37.78(15)
B4A B5A B6A B7A -62.7(2)
B10A B5A B6A B7A 0.8(2)
C1A B5A B6A B2A -32.23(15)
B11A B5A B6A B2A 100.76(18)
B4A B5A B6A B2A 0.3(2)
B10A B5A B6A B2A 63.8(2)
B7A B2A B6A C1A -133.97(18)
B8A B2A B6A C1A -96.3(2)
B3A B2A B6A C1A -32.17(16)
C1A B2A B6A B11A 96.10(19)
B7A B2A B6A B11A -37.87(16)
B8A B2A B6A B11A -0.2(2)
B3A B2A B6A B11A 63.9(2)
C1A B2A B6A B7A 133.97(18)
B8A B2A B6A B7A 37.68(17)
B3A B2A B6A B7A 101.81(18)
C1A B2A B6A B5A 32.45(16)
B7A B2A B6A B5A -101.52(18)
B8A B2A B6A B5A -63.8(2)
B3A B2A B6A B5A 0.3(2)
C1A B2A B7A B6A -39.38(16)
B8A B2A B7A B6A -138.55(19)
B3A B2A B7A B6A -100.7(2)
C1A B2A B7A B11A -2.0(2)
B8A B2A B7A B11A -101.20(17)
B3A B2A B7A B11A -63.4(2)
B6A B2A B7A B11A 37.35(16)
C1A B2A B7A B8A 99.17(18)
B3A B2A B7A B8A 37.81(17)
B6A B2A B7A B8A 138.55(19)
C1A B2A B7A B12A 61.5(2)
B8A B2A B7A B12A -37.72(16)
B3A B2A B7A B12A 0.1(2)
B6A B2A B7A B12A 100.83(17)
C1A B2A B7A Cl1A -151.39(16)
B8A B2A B7A Cl1A 109.43(19)
B3A B2A B7A Cl1A 147.25(17)
B6A B2A B7A Cl1A -112.02(19)
C1A B6A B7A B2A 39.01(17)
B11A B6A B7A B2A 137.85(18)
B5A B6A B7A B2A 100.20(19)
C1A B6A B7A B11A -98.84(19)
B5A B6A B7A B11A -37.65(16)
B2A B6A B7A B11A -137.85(18)
C1A B6A B7A B8A 2.1(2)
B11A B6A B7A B8A 100.92(17)
B5A B6A B7A B8A 63.3(2)
B2A B6A B7A B8A -36.93(17)
C1A B6A B7A B12A -61.4(2)
B11A B6A B7A B12A 37.47(15)
B5A B6A B7A B12A -0.2(2)
B2A B6A B7A B12A -100.38(18)
C1A B6A B7A Cl1A 149.83(17)
B11A B6A B7A Cl1A -111.33(18)
B5A B6A B7A Cl1A -148.98(16)
B2A B6A B7A Cl1A 110.82(19)
C1A B2A B8A B3A 39.46(17)
B7A B2A B8A B3A 138.17(19)
B6A B2A B8A B3A 100.8(2)
C1A B2A B8A B7A -98.71(18)
B3A B2A B8A B7A -138.17(19)
B6A B2A B8A B7A -37.38(16)
C1A B2A B8A Cl2A 151.99(16)
B7A B2A B8A Cl2A -109.30(19)
B3A B2A B8A Cl2A 112.5(2)
B6A B2A B8A Cl2A -146.69(17)
C1A B2A B8A B12A -60.9(2)
B7A B2A B8A B12A 37.77(16)
B3A B2A B8A B12A -100.40(19)
B6A B2A B8A B12A 0.4(2)
C1A B2A B8A B9A 1.9(2)
B7A B2A B8A B9A 100.63(18)
B3A B2A B8A B9A -37.55(17)
B6A B2A B8A B9A 63.2(2)
C1A B3A B8A B2A -39.05(18)
B9A B3A B8A B2A -137.41(18)
B4A B3A B8A B2A -100.35(19)
C1A B3A B8A B7A -1.9(2)
B9A B3A B8A B7A -100.28(18)
B2A B3A B8A B7A 37.13(17)
B4A B3A B8A B7A -63.2(2)
C1A B3A B8A Cl2A -150.40(18)
B9A B3A B8A Cl2A 111.2(2)
B2A B3A B8A Cl2A -111.3(2)
B4A B3A B8A Cl2A 148.30(17)
C1A B3A B8A B12A 61.5(2)
B9A B3A B8A B12A -36.88(15)
B2A B3A B8A B12A 100.53(18)
B4A B3A B8A B12A 0.2(2)
C1A B3A B8A B9A 98.4(2)
B2A B3A B8A B9A 137.41(18)
B4A B3A B8A B9A 37.06(17)
B6A B7A B8A B2A 37.26(18)
B11A B7A B8A B2A 100.20(19)
B12A B7A B8A B2A 137.64(18)
Cl1A B7A B8A B2A -111.2(2)
B2A B7A B8A B3A -37.37(18)
B6A B7A B8A B3A -0.1(2)
B11A B7A B8A B3A 62.8(2)
B12A B7A B8A B3A 100.28(19)
Cl1A B7A B8A B3A -148.55(17)
B2A B7A B8A Cl2A 112.0(2)
B6A B7A B8A Cl2A 149.28(16)
B11A B7A B8A Cl2A -147.77(15)
B12A B7A B8A Cl2A -110.34(18)
Cl1A B7A B8A Cl2A 0.8(3)
B2A B7A B8A B12A -137.64(18)
B6A B7A B8A B12A -100.38(17)
B11A B7A B8A B12A -37.44(15)
Cl1A B7A B8A B12A 111.17(18)
B2A B7A B8A B9A -99.98(19)
B6A B7A B8A B9A -62.7(2)
B11A B7A B8A B9A 0.2(2)
B12A B7A B8A B9A 37.66(15)
Cl1A B7A B8A B9A 148.84(15)
C1A B4A B9A B3A -39.45(17)
B10A B4A B9A B3A -138.09(18)
B5A B4A B9A B3A -100.3(2)
C1A B4A B9A B12A 61.3(2)
B10A B4A B9A B12A -37.33(17)
B5A B4A B9A B12A 0.5(3)
B3A B4A B9A B12A 100.76(19)
C1A B4A B9A Cl3A -149.28(18)
B10A B4A B9A Cl3A 112.1(2)
B5A B4A B9A Cl3A 149.92(19)
B3A B4A B9A Cl3A -109.8(2)
C1A B4A B9A B10A 98.64(19)
B5A B4A B9A B10A 37.84(18)
B3A B4A B9A B10A 138.09(18)
C1A B4A B9A B8A -2.2(2)
B10A B4A B9A B8A -100.80(18)
B5A B4A B9A B8A -63.0(2)
B3A B4A B9A B8A 37.30(17)
C1A B3A B9A B4A 39.90(18)
B2A B3A B9A B4A 100.5(2)
B8A B3A B9A B4A 138.32(18)
C1A B3A B9A B12A -61.3(2)
B2A B3A B9A B12A -0.7(2)
B8A B3A B9A B12A 37.09(16)
B4A B3A B9A B12A -101.23(18)
C1A B3A B9A Cl3A 151.74(17)
B2A B3A B9A Cl3A -147.63(17)
B8A B3A B9A Cl3A -109.84(19)
B4A B3A B9A Cl3A 111.8(2)
C1A B3A B9A B10A 2.3(2)
B2A B3A B9A B10A 62.9(2)
B8A B3A B9A B10A 100.73(17)
B4A B3A B9A B10A -37.59(16)
C1A B3A B9A B8A -98.42(19)
B2A B3A B9A B8A -37.78(17)
B4A B3A B9A B8A -138.32(18)
B2A B8A B9A B4A 0.2(2)
B3A B8A B9A B4A -37.70(17)
B7A B8A B9A B4A 62.9(2)
Cl2A B8A B9A B4A -149.82(17)
B12A B8A B9A B4A 100.75(19)
B2A B8A B9A B3A 37.88(16)
B7A B8A B9A B3A 100.60(18)
Cl2A B8A B9A B3A -112.12(19)
B12A B8A B9A B3A 138.45(17)
B2A B8A B9A B12A -100.58(17)
B3A B8A B9A B12A -138.45(17)
B7A B8A B9A B12A -37.85(15)
Cl2A B8A B9A B12A 109.42(19)
B2A B8A B9A Cl3A 147.81(16)
B3A B8A B9A Cl3A 109.9(2)
B7A B8A B9A Cl3A -149.47(16)
Cl2A B8A B9A Cl3A -2.2(3)
B12A B8A B9A Cl3A -111.62(19)
B2A B8A B9A B10A -63.4(2)
B3A B8A B9A B10A -101.27(18)
B7A B8A B9A B10A -0.7(2)
Cl2A B8A B9A B10A 146.61(16)
B12A B8A B9A B10A 37.18(15)
C1A B4A B10A B5A 39.77(17)
B9A B4A B10A B5A 137.85(19)
B3A B4A B10A B5A 100.3(2)
C1A B4A B10A B11A 2.1(2)
B9A B4A B10A B11A 100.21(17)
B5A B4A B10A B11A -37.64(17)
B3A B4A B10A B11A 62.6(2)
C1A B4A B10A Cl4A 149.15(18)
B9A B4A B10A Cl4A -112.8(2)
B5A B4A B10A Cl4A 109.4(2)
B3A B4A B10A Cl4A -150.34(17)
C1A B4A B10A B12A -61.2(2)
B9A B4A B10A B12A 36.86(16)
B5A B4A B10A B12A -100.99(19)
B3A B4A B10A B12A -0.7(2)
C1A B4A B10A B9A -98.1(2)
B5A B4A B10A B9A -137.85(19)
B3A B4A B10A B9A -37.56(16)
C1A B5A B10A B4A -40.07(17)
B6A B5A B10A B4A -100.9(2)
B11A B5A B10A B4A -137.67(19)
C1A B5A B10A B11A 97.61(18)
B6A B5A B10A B11A 36.73(16)
B4A B5A B10A B11A 137.67(19)
C1A B5A B10A Cl4A -154.79(17)
B6A B5A B10A Cl4A 144.33(17)
B11A B5A B10A Cl4A 107.6(2)
B4A B5A B10A Cl4A -114.7(2)
C1A B5A B10A B12A 59.8(2)
B6A B5A B10A B12A -1.1(2)
B11A B5A B10A B12A -37.80(16)
B4A B5A B10A B12A 99.9(2)
C1A B5A B10A B9A -3.0(2)
B6A B5A B10A B9A -63.9(2)
B11A B5A B10A B9A -100.64(17)
B4A B5A B10A B9A 37.03(17)
B3A B9A B10A B4A 37.91(18)
B12A B9A B10A B4A 138.36(18)
Cl3A B9A B10A B4A -110.7(2)
B8A B9A B10A B4A 101.27(19)
B4A B9A B10A B5A -37.44(17)
B3A B9A B10A B5A 0.5(2)
B12A B9A B10A B5A 100.92(17)
Cl3A B9A B10A B5A -148.19(16)
B8A B9A B10A B5A 63.8(2)
B4A B9A B10A B11A -100.41(19)
B3A B9A B10A B11A -62.5(2)
B12A B9A B10A B11A 37.95(15)
Cl3A B9A B10A B11A 148.84(16)
B8A B9A B10A B11A 0.9(2)
B4A B9A B10A Cl4A 113.2(2)
B3A B9A B10A Cl4A 151.13(18)
B12A B9A B10A Cl4A -108.4(2)
Cl3A B9A B10A Cl4A 2.5(3)
B8A B9A B10A Cl4A -145.50(17)
B4A B9A B10A B12A -138.36(18)
B3A B9A B10A B12A -100.45(18)
Cl3A B9A B10A B12A 110.90(19)
B8A B9A B10A B12A -37.09(15)
C1A B6A B11A B5A -40.16(17)
B7A B6A B11A B5A -138.19(17)
B2A B6A B11A B5A -100.79(19)
C1A B6A B11A B10A -3.2(2)
B7A B6A B11A B10A -101.19(17)
B5A B6A B11A B10A 37.00(16)
B2A B6A B11A B10A -63.8(2)
C1A B6A B11A B7A 98.04(18)
B5A B6A B11A B7A 138.19(17)
B2A B6A B11A B7A 37.40(16)
C1A B6A B11A Cl5A -150.45(16)
B7A B6A B11A Cl5A 111.52(18)
B5A B6A B11A Cl5A -110.29(18)
B2A B6A B11A Cl5A 148.92(16)
C1A B6A B11A B12A 60.6(2)
B7A B6A B11A B12A -37.47(15)
B5A B6A B11A B12A 100.72(18)
B2A B6A B11A B12A -0.1(2)
C1A B5A B11A B6A 39.81(16)
B4A B5A B11A B6A 101.0(2)
B10A B5A B11A B6A 138.75(18)
C1A B5A B11A B10A -98.94(18)
B6A B5A B11A B10A -138.75(18)
B4A B5A B11A B10A -37.76(18)
C1A B5A B11A B7A 2.4(2)
B6A B5A B11A B7A -37.40(16)
B4A B5A B11A B7A 63.6(2)
B10A B5A B11A B7A 101.35(18)
C1A B5A B11A Cl5A 152.09(16)
B6A B5A B11A Cl5A 112.28(19)
B4A B5A B11A Cl5A -146.73(18)
B10A B5A B11A Cl5A -108.97(19)
C1A B5A B11A B12A -61.1(2)
B6A B5A B11A B12A -100.90(17)
B4A B5A B11A B12A 0.1(2)
B10A B5A B11A B12A 37.85(16)
B4A B10A B11A B6A 0.6(2)
B5A B10A B11A B6A -37.08(17)
Cl4A B10A B11A B6A -148.59(16)
B12A B10A B11A B6A 100.62(17)
B9A B10A B11A B6A 62.9(2)
B4A B10A B11A B5A 37.72(17)
Cl4A B10A B11A B5A -111.51(19)
B12A B10A B11A B5A 137.70(18)
B9A B10A B11A B5A 99.98(19)
B4A B10A B11A B7A -63.0(2)
B5A B10A B11A B7A -100.69(18)
Cl4A B10A B11A B7A 147.79(15)
B12A B10A B11A B7A 37.00(15)
B9A B10A B11A B7A -0.7(2)
B4A B10A B11A Cl5A 148.93(16)
B5A B10A B11A Cl5A 111.22(18)
Cl4A B10A B11A Cl5A -0.3(2)
B12A B10A B11A Cl5A -111.09(17)
B9A B10A B11A Cl5A -148.80(15)
B4A B10A B11A B12A -99.98(18)
B5A B10A B11A B12A -137.70(18)
Cl4A B10A B11A B12A 110.79(18)
B9A B10A B11A B12A -37.72(15)
B2A B7A B11A B6A -37.75(16)
B8A B7A B11A B6A -100.73(18)
B12A B7A B11A B6A -138.10(16)
Cl1A B7A B11A B6A 111.34(19)
B2A B7A B11A B5A -0.3(2)
B6A B7A B11A B5A 37.48(16)
B8A B7A B11A B5A -63.2(2)
B12A B7A B11A B5A -100.62(17)
Cl1A B7A B11A B5A 148.83(16)
B2A B7A B11A B10A 63.3(2)
B6A B7A B11A B10A 101.04(17)
B8A B7A B11A B10A 0.3(2)
B12A B7A B11A B10A -37.06(15)
Cl1A B7A B11A B10A -147.62(16)
B2A B7A B11A Cl5A -149.56(15)
B6A B7A B11A Cl5A -111.81(18)
B8A B7A B11A Cl5A 147.45(15)
B12A B7A B11A Cl5A 110.09(17)
Cl1A B7A B11A Cl5A -0.5(3)
B2A B7A B11A B12A 100.35(17)
B6A B7A B11A B12A 138.10(16)
B8A B7A B11A B12A 37.37(15)
Cl1A B7A B11A B12A -110.56(18)
B4A B9A B12A Cl6A 147.43(17)
B3A B9A B12A Cl6A -148.35(16)
Cl3A B9A B12A Cl6A -2.0(3)
B10A B9A B12A Cl6A 110.15(18)
B8A B9A B12A Cl6A -111.31(18)
B4A B9A B12A B8A -101.3(2)
B3A B9A B12A B8A -37.04(17)
Cl3A B9A B12A B8A 109.4(2)
B10A B9A B12A B8A -138.53(17)
B4A B9A B12A B7A -63.5(2)
B3A B9A B12A B7A 0.8(2)
Cl3A B9A B12A B7A 147.15(17)
B10A B9A B12A B7A -100.74(17)
B8A B9A B12A B7A 37.79(15)
B4A B9A B12A B11A -0.4(2)
B3A B9A B12A B11A 63.8(2)
Cl3A B9A B12A B11A -149.83(16)
B10A B9A B12A B11A -37.72(15)
B8A B9A B12A B11A 100.81(16)
B4A B9A B12A B10A 37.28(18)
B3A B9A B12A B10A 101.50(19)
Cl3A B9A B12A B10A -112.1(2)
B8A B9A B12A B10A 138.53(17)
B2A B8A B12A Cl6A -148.89(17)
B3A B8A B12A Cl6A 147.79(16)
B7A B8A B12A Cl6A -111.37(18)
Cl2A B8A B12A Cl6A -1.2(3)
B9A B8A B12A Cl6A 111.06(18)
B2A B8A B12A B9A 100.04(19)
B3A B8A B12A B9A 36.73(15)
B7A B8A B12A B9A 137.57(17)
Cl2A B8A B12A B9A -112.27(18)
B2A B8A B12A B7A -37.52(16)
B3A B8A B12A B7A -100.84(17)
Cl2A B8A B12A B7A 110.17(19)
B9A B8A B12A B7A -137.57(17)
B2A B8A B12A B11A -0.4(2)
B3A B8A B12A B11A -63.74(19)
B7A B8A B12A B11A 37.09(15)
Cl2A B8A B12A B11A 147.26(15)
B9A B8A B12A B11A -100.47(16)
B2A B8A B12A B10A 62.7(2)
B3A B8A B12A B10A -0.6(2)
B7A B8A B12A B10A 100.22(17)
Cl2A B8A B12A B10A -149.61(16)
B9A B8A B12A B10A -37.35(15)
B2A B7A B12A Cl6A 148.42(16)
B6A B7A B12A Cl6A -147.94(15)
B11A B7A B12A Cl6A -110.80(18)
B8A B7A B12A Cl6A 110.89(18)
Cl1A B7A B12A Cl6A 1.2(2)
B2A B7A B12A B9A -0.5(2)
B6A B7A B12A B9A 63.12(19)
B11A B7A B12A B9A 100.26(16)
B8A B7A B12A B9A -38.04(16)
Cl1A B7A B12A B9A -147.74(15)
B2A B7A B12A B8A 37.52(16)
B6A B7A B12A B8A 101.16(17)
B11A B7A B12A B8A 138.30(16)
Cl1A B7A B12A B8A -109.69(18)
B2A B7A B12A B11A -100.78(18)
B6A B7A B12A B11A -37.14(15)
B8A B7A B12A B11A -138.30(16)
Cl1A B7A B12A B11A 112.00(17)
B2A B7A B12A B10A -64.1(2)
B6A B7A B12A B10A -0.5(2)
B11A B7A B12A B10A 36.66(15)
B8A B7A B12A B10A -101.65(18)
Cl1A B7A B12A B10A 148.66(15)
B6A B11A B12A Cl6A 148.79(16)
B5A B11A B12A Cl6A -147.61(16)
B10A B11A B12A Cl6A -109.85(18)
B7A B11A B12A Cl6A 111.35(18)
Cl5A B11A B12A Cl6A -0.7(2)
B6A B11A B12A B9A -63.4(2)
B5A B11A B12A B9A 0.2(2)
B10A B11A B12A B9A 37.98(16)
B7A B11A B12A B9A -100.83(17)
Cl5A B11A B12A B9A 147.10(15)
B6A B11A B12A B8A 0.3(2)
B5A B11A B12A B8A 63.9(2)
B10A B11A B12A B8A 101.67(18)
B7A B11A B12A B8A -37.13(15)
Cl5A B11A B12A B8A -149.20(15)
B6A B11A B12A B7A 37.44(15)
B5A B11A B12A B7A 101.04(18)
B10A B11A B12A B7A 138.81(17)
Cl5A B11A B12A B7A -112.07(18)
B6A B11A B12A B10A -101.36(18)
B5A B11A B12A B10A -37.76(17)
B7A B11A B12A B10A -138.81(17)
Cl5A B11A B12A B10A 109.12(18)
B4A B10A B12A Cl6A -147.92(16)
B5A B10A B12A Cl6A 148.88(16)
B11A B10A B12A Cl6A 111.22(18)
Cl4A B10A B12A Cl6A 3.2(3)
B9A B10A B12A Cl6A -111.32(18)
B4A B10A B12A B9A -36.60(16)
B5A B10A B12A B9A -99.80(19)
B11A B10A B12A B9A -137.46(17)
Cl4A B10A B12A B9A 114.51(19)
B4A B10A B12A B8A 0.8(2)
B5A B10A B12A B8A -62.4(2)
B11A B10A B12A B8A -100.04(17)
Cl4A B10A B12A B8A 151.93(16)
B9A B10A B12A B8A 37.42(15)
B4A B10A B12A B7A 64.2(2)
B5A B10A B12A B7A 1.0(2)
B11A B10A B12A B7A -36.69(15)
Cl4A B10A B12A B7A -144.73(16)
B9A B10A B12A B7A 100.76(17)
B4A B10A B12A B11A 100.85(18)
B5A B10A B12A B11A 37.66(16)
Cl4A B10A B12A B11A -108.0(2)
B9A B10A B12A B11A 137.46(17)
B4B C1B B2B B7B -66.3(2)
B6B C1B B2B B7B 40.49(16)
B3B C1B B2B B7B -102.73(17)
B5B C1B B2B B7B 4.4(2)
B4B C1B B2B B6B -106.76(19)
B3B C1B B2B B6B -143.21(17)
B5B C1B B2B B6B -36.09(17)
B4B C1B B2B B8B -3.6(2)
B6B C1B B2B B8B 103.15(17)
B3B C1B B2B B8B -40.06(15)
B5B C1B B2B B8B 67.1(2)
B4B C1B B2B B3B 36.46(17)
B6B C1B B2B B3B 143.21(17)
B5B C1B B2B B3B 107.13(19)
B4B C1B B3B B8B -102.81(16)
B6B C1B B3B B8B 3.9(2)
B2B C1B B3B B8B 40.31(15)
B5B C1B B3B B8B -66.8(2)
B4B C1B B3B B9B -40.03(15)
B6B C1B B3B B9B 66.7(2)
B2B C1B B3B B9B 103.08(16)
B5B C1B B3B B9B -4.1(2)
B6B C1B B3B B4B 106.73(19)
B2B C1B B3B B4B 143.12(16)
B5B C1B B3B B4B 35.97(17)
B4B C1B B3B B2B -143.12(16)
B6B C1B B3B B2B -36.39(17)
B5B C1B B3B B2B -107.14(19)
B7B B2B B3B C1B 96.05(17)
B6B B2B B3B C1B 32.42(15)
B8B B2B B3B C1B 133.71(16)
C1B B2B B3B B8B -133.71(16)
B7B B2B B3B B8B -37.66(14)
B6B B2B B3B B8B -101.29(17)
C1B B2B B3B B9B -95.49(16)
B7B B2B B3B B9B 0.6(2)
B6B B2B B3B B9B -63.07(19)
B8B B2B B3B B9B 38.23(14)
C1B B2B B3B B4B -32.38(14)
B7B B2B B3B B4B 63.67(19)
B6B B2B B3B B4B 0.0(2)
B8B B2B B3B B4B 101.33(16)
B6B C1B B4B B9B -67.1(2)
B2B C1B B4B B9B 3.8(2)
B3B C1B B4B B9B 40.29(14)
B5B C1B B4B B9B -103.17(17)
B6B C1B B4B B10B -4.3(2)
B2B C1B B4B B10B 66.7(2)
B3B C1B B4B B10B 103.13(16)
B5B C1B B4B B10B -40.34(14)
B6B C1B B4B B5B 36.07(16)
B2B C1B B4B B5B 107.01(19)
B3B C1B B4B B5B 143.46(16)
B6B C1B B4B B3B -107.39(18)
B2B C1B B4B B3B -36.45(17)
B5B C1B B4B B3B -143.46(16)
B8B B3B B4B C1B 95.92(17)
B9B B3B B4B C1B 133.71(17)
B2B B3B B4B C1B 32.40(14)
C1B B3B B4B B9B -133.71(17)
B8B B3B B4B B9B -37.79(15)
B2B B3B B4B B9B -101.31(16)
C1B B3B B4B B10B -96.06(18)
B8B B3B B4B B10B -0.1(2)
B9B B3B B4B B10B 37.65(15)
B2B B3B B4B B10B -63.66(19)
C1B B3B B4B B5B -32.46(15)
B8B B3B B4B B5B 63.5(2)
B9B B3B B4B B5B 101.26(17)
B2B B3B B4B B5B -0.1(2)
B4B C1B B5B B10B 40.26(15)
B6B C1B B5B B10B -103.02(17)
B2B C1B B5B B10B -66.8(2)
B3B C1B B5B B10B 4.2(2)
B6B C1B B5B B4B -143.28(16)
B2B C1B B5B B4B -107.09(19)
B3B C1B B5B B4B -36.09(17)
B4B C1B B5B B11B 102.90(17)
B6B C1B B5B B11B -40.38(16)
B2B C1B B5B B11B -4.2(2)
B3B C1B B5B B11B 66.8(2)
B4B C1B B5B B6B 143.28(16)
B2B C1B B5B B6B 36.18(17)
B3B C1B B5B B6B 107.18(19)
B9B B4B B5B C1B 96.03(16)
B10B B4B B5B C1B 133.65(16)
B3B B4B B5B C1B 32.37(14)
C1B B4B B5B B10B -133.65(16)
B9B B4B B5B B10B -37.62(15)
B3B B4B B5B B10B -101.28(16)
C1B B4B B5B B11B -95.67(17)
B9B B4B B5B B11B 0.4(2)
B10B B4B B5B B11B 37.98(15)
B3B B4B B5B B11B -63.3(2)
C1B B4B B5B B6B -32.31(15)
B9B B4B B5B B6B 63.7(2)
B10B B4B B5B B6B 101.34(17)
B3B B4B B5B B6B 0.1(2)
B4B C1B B6B B11B 4.4(2)
B2B C1B B6B B11B -102.89(17)
B3B C1B B6B B11B -66.5(2)
B5B C1B B6B B11B 40.49(15)
B4B C1B B6B B5B -36.05(16)
B2B C1B B6B B5B -143.38(17)
B3B C1B B6B B5B -107.00(18)
B4B C1B B6B B2B 107.33(18)
B3B C1B B6B B2B 36.38(17)
B5B C1B B6B B2B 143.38(17)
B4B C1B B6B B7B 67.0(2)
B2B C1B B6B B7B -40.29(15)
B3B C1B B6B B7B -3.9(2)
B5B C1B B6B B7B 103.09(17)
B10B B5B B6B C1B 95.74(17)
B4B B5B B6B C1B 32.32(15)
B11B B5B B6B C1B 133.45(17)
C1B B5B B6B B11B -133.45(17)
B10B B5B B6B B11B -37.71(15)
B4B B5B B6B B11B -101.13(17)
C1B B5B B6B B2B -32.35(15)
B10B B5B B6B B2B 63.4(2)
B4B B5B B6B B2B 0.0(2)
B11B B5B B6B B2B 101.10(17)
C1B B5B B6B B7B -95.75(18)
B10B B5B B6B B7B 0.0(2)
B4B B5B B6B B7B -63.4(2)
B11B B5B B6B B7B 37.70(16)
B7B B2B B6B C1B -133.53(17)
B8B B2B B6B C1B -95.65(17)
B3B B2B B6B C1B -32.47(14)
C1B B2B B6B B11B 96.02(18)
B7B B2B B6B B11B -37.51(16)
B8B B2B B6B B11B 0.4(2)
B3B B2B B6B B11B 63.5(2)
C1B B2B B6B B5B 32.47(15)
B7B B2B B6B B5B -101.06(18)
B8B B2B B6B B5B -63.2(2)
B3B B2B B6B B5B 0.0(2)
C1B B2B B6B B7B 133.53(17)
B8B B2B B6B B7B 37.88(15)
B3B B2B B6B B7B 101.05(17)
C1B B2B B7B B6B -39.60(16)
B8B B2B B7B B6B -138.00(17)
B3B B2B B7B B6B -100.71(17)
C1B B2B B7B B12B 60.66(19)
B6B B2B B7B B12B 100.26(17)
B8B B2B B7B B12B -37.74(14)
B3B B2B B7B B12B -0.4(2)
C1B B2B B7B Cl1B -151.68(16)
B6B B2B B7B Cl1B -112.08(19)
B8B B2B B7B Cl1B 109.91(19)
B3B B2B B7B Cl1B 147.21(15)
C1B B2B B7B B11B -2.7(2)
B6B B2B B7B B11B 36.93(16)
B8B B2B B7B B11B -101.07(17)
B3B B2B B7B B11B -63.8(2)
C1B B2B B7B B8B 98.40(17)
B6B B2B B7B B8B 138.00(17)
B3B B2B B7B B8B 37.30(14)
C1B B6B B7B B2B 39.57(15)
B11B B6B B7B B2B 138.37(17)
B5B B6B B7B B2B 100.87(18)
C1B B6B B7B B12B -61.3(2)
B11B B6B B7B B12B 37.48(15)
B5B B6B B7B B12B 0.0(2)
B2B B6B B7B B12B -100.89(17)
C1B B6B B7B Cl1B 151.85(16)
B11B B6B B7B Cl1B -109.4(2)
B5B B6B B7B Cl1B -146.85(17)
B2B B6B B7B Cl1B 112.3(2)
C1B B6B B7B B11B -98.80(18)
B5B B6B B7B B11B -37.50(16)
B2B B6B B7B B11B -138.37(17)
C1B B6B B7B B8B 2.2(2)
B11B B6B B7B B8B 100.99(17)
B5B B6B B7B B8B 63.5(2)
B2B B6B B7B B8B -37.38(16)
C1B B3B B8B B2B -39.41(15)
B9B B3B B8B B2B -137.63(16)
B4B B3B B8B B2B -100.25(17)
C1B B3B B8B Cl2B -150.67(15)
B9B B3B B8B Cl2B 111.12(18)
B4B B3B B8B Cl2B 148.49(15)
B2B B3B B8B Cl2B -111.26(18)
C1B B3B B8B B9B 98.21(16)
B4B B3B B8B B9B 37.37(15)
B2B B3B B8B B9B 137.63(16)
C1B B3B B8B B7B -2.2(2)
B9B B3B B8B B7B -100.40(16)
B4B B3B B8B B7B -63.0(2)
B2B B3B B8B B7B 37.23(15)
C1B B3B B8B B12B 60.81(19)
B9B B3B B8B B12B -37.40(15)
B4B B3B B8B B12B 0.0(2)
B2B B3B B8B B12B 100.22(17)
C1B B2B B8B B3B 39.49(15)
B7B B2B B8B B3B 138.17(16)
B6B B2B B8B B3B 100.44(17)
C1B B2B B8B Cl2B 150.69(15)
B7B B2B B8B Cl2B -110.63(18)
B6B B2B B8B Cl2B -148.35(16)
B3B B2B B8B Cl2B 111.20(18)
C1B B2B B8B B9B 1.8(2)
B7B B2B B8B B9B 100.47(16)
B6B B2B B8B B9B 62.7(2)
B3B B2B B8B B9B -37.70(15)
C1B B2B B8B B7B -98.68(17)
B6B B2B B8B B7B -37.72(16)
B3B B2B B8B B7B -138.17(16)
C1B B2B B8B B12B -61.31(19)
B7B B2B B8B B12B 37.37(15)
B6B B2B B8B B12B -0.4(2)
B3B B2B B8B B12B -100.80(16)
B2B B7B B8B B3B -37.46(15)
B6B B7B B8B B3B 0.0(2)
B12B B7B B8B B3B 100.36(16)
Cl1B B7B B8B B3B -150.27(15)
B11B B7B B8B B3B 62.87(19)
B6B B7B B8B B2B 37.46(15)
B12B B7B B8B B2B 137.83(16)
Cl1B B7B B8B B2B -112.81(19)
B11B B7B B8B B2B 100.34(17)
B2B B7B B8B Cl2B 111.13(18)
B6B B7B B8B Cl2B 148.58(15)
B12B B7B B8B Cl2B -111.04(17)
Cl1B B7B B8B Cl2B -1.7(2)
B11B B7B B8B Cl2B -148.54(15)
B2B B7B B8B B9B -100.60(16)
B6B B7B B8B B9B -63.14(19)
B12B B7B B8B B9B 37.23(14)
Cl1B B7B B8B B9B 146.60(15)
B11B B7B B8B B9B -0.3(2)
B2B B7B B8B B12B -137.83(16)
B6B B7B B8B B12B -100.37(17)
Cl1B B7B B8B B12B 109.37(18)
B11B B7B B8B B12B -37.49(14)
C1B B4B B9B B3B -39.56(15)
B10B B4B B9B B3B -138.36(17)
B5B B4B B9B B3B -101.02(18)
C1B B4B B9B B10B 98.80(17)
B5B B4B B9B B10B 37.34(15)
B3B B4B B9B B10B 138.36(17)
C1B B4B B9B B12B 61.09(19)
B10B B4B B9B B12B -37.70(15)
B5B B4B B9B B12B -0.4(2)
B3B B4B B9B B12B 100.66(17)
C1B B4B B9B B8B -2.4(2)
B10B B4B B9B B8B -101.17(17)
B5B B4B B9B B8B -63.83(19)
B3B B4B B9B B8B 37.19(15)
C1B B4B B9B Cl3B -151.03(15)
B10B B4B B9B Cl3B 110.17(18)
B5B B4B B9B Cl3B 147.51(15)
B3B B4B B9B Cl3B -111.47(18)
C1B B3B B9B B4B 39.32(15)
B8B B3B B9B B4B 138.12(17)
B2B B3B B9B B4B 100.13(17)
C1B B3B B9B B10B 2.2(2)
B8B B3B B9B B10B 100.98(16)
B4B B3B B9B B10B -37.14(15)
B2B B3B B9B B10B 62.99(19)
C1B B3B B9B B12B -61.27(18)
B8B B3B B9B B12B 37.53(14)
B4B B3B B9B B12B -100.59(16)
B2B B3B B9B B12B -0.46(19)
C1B B3B B9B B8B -98.80(17)
B4B B3B B9B B8B -138.12(17)
B2B B3B B9B B8B -37.99(14)
C1B B3B B9B Cl3B 150.72(15)
B8B B3B B9B Cl3B -110.48(17)
B4B B3B B9B Cl3B 111.40(18)
B2B B3B B9B Cl3B -148.47(14)
B3B B8B B9B B4B -37.51(15)
B2B B8B B9B B4B 0.4(2)
Cl2B B8B B9B B4B -148.52(15)
B7B B8B B9B B4B 63.34(19)
B12B B8B B9B B4B 100.48(16)
B2B B8B B9B B3B 37.88(15)
Cl2B B8B B9B B3B -111.01(18)
B7B B8B B9B B3B 100.84(16)
B12B B8B B9B B3B 137.99(16)
B3B B8B B9B B10B -100.67(16)
B2B B8B B9B B10B -62.79(19)
Cl2B B8B B9B B10B 148.32(14)
B7B B8B B9B B10B 0.2(2)
B12B B8B B9B B10B 37.32(14)
B3B B8B B9B B12B -137.99(16)
B2B B8B B9B B12B -100.11(16)
Cl2B B8B B9B B12B 111.00(17)
B7B B8B B9B B12B -37.14(14)
B3B B8B B9B Cl3B 111.33(17)
B2B B8B B9B Cl3B 149.21(15)
Cl2B B8B B9B Cl3B 0.3(2)
B7B B8B B9B Cl3B -147.83(14)
B12B B8B B9B Cl3B -110.69(17)
C1B B4B B10B B5B 39.75(14)
B9B B4B B10B B5B 138.39(17)
B3B B4B B10B B5B 100.99(18)
C1B B4B B10B B11B 2.22(19)
B9B B4B B10B B11B 100.85(16)
B5B B4B B10B B11B -37.54(15)
B3B B4B B10B B11B 63.45(19)
C1B B4B B10B B9B -98.63(16)
B5B B4B B10B B9B -138.39(17)
B3B B4B B10B B9B -37.40(15)
C1B B4B B10B B12B -60.98(19)
B9B B4B B10B B12B 37.65(15)
B5B B4B B10B B12B -100.73(17)
B3B B4B B10B B12B 0.3(2)
C1B B4B B10B Cl4B 151.48(15)
B9B B4B B10B Cl4B -109.88(18)
B5B B4B B10B Cl4B 111.73(18)
B3B B4B B10B Cl4B -147.28(15)
C1B B5B B10B B4B -39.46(15)
B11B B5B B10B B4B -137.81(16)
B6B B5B B10B B4B -100.37(17)
C1B B5B B10B B11B 98.35(17)
B4B B5B B10B B11B 137.81(16)
B6B B5B B10B B11B 37.45(16)
C1B B5B B10B B9B -2.4(2)
B4B B5B B10B B9B 37.03(15)
B11B B5B B10B B9B -100.78(17)
B6B B5B B10B B9B -63.3(2)
C1B B5B B10B B12B 60.94(19)
B4B B5B B10B B12B 100.40(16)
B11B B5B B10B B12B -37.41(15)
B6B B5B B10B B12B 0.0(2)
C1B B5B B10B Cl4B -149.95(16)
B4B B5B B10B Cl4B -110.49(19)
B11B B5B B10B Cl4B 111.70(19)
B6B B5B B10B Cl4B 149.14(16)
B3B B9B B10B B4B 37.37(15)
B12B B9B B10B B4B 137.73(17)
B8B B9B B10B B4B 100.38(17)
Cl3B B9B B10B B4B -111.49(17)
B4B B9B B10B B5B -37.21(16)
B3B B9B B10B B5B 0.2(2)
B12B B9B B10B B5B 100.52(17)
B8B B9B B10B B5B 63.17(19)
Cl3B B9B B10B B5B -148.70(15)
B4B B9B B10B B11B -100.40(17)
B3B B9B B10B B11B -63.03(19)
B12B B9B B10B B11B 37.33(15)
B8B B9B B10B B11B 0.0(2)
Cl3B B9B B10B B11B 148.11(15)
B4B B9B B10B B12B -137.73(17)
B3B B9B B10B B12B -100.36(16)
B8B B9B B10B B12B -37.35(14)
Cl3B B9B B10B B12B 110.78(17)
B4B B9B B10B Cl4B 110.84(18)
B3B B9B B10B Cl4B 148.21(15)
B12B B9B B10B Cl4B -111.43(17)
B8B B9B B10B Cl4B -148.78(14)
Cl3B B9B B10B Cl4B -0.7(2)
C1B B6B B11B B5B -39.86(15)
B2B B6B B11B B5B -100.90(18)
B7B B6B B11B B5B -138.15(17)
C1B B6B B11B B12B 60.8(2)
B5B B6B B11B B12B 100.66(18)
B2B B6B B11B B12B -0.2(2)
B7B B6B B11B B12B -37.49(15)
C1B B6B B11B B10B -2.7(2)
B5B B6B B11B B10B 37.19(15)
B2B B6B B11B B10B -63.7(2)
B7B B6B B11B B10B -100.96(17)
C1B B6B B11B B7B 98.29(17)
B5B B6B B11B B7B 138.15(17)
B2B B6B B11B B7B 37.25(16)
C1B B6B B11B Cl5B -151.34(16)
B5B B6B B11B Cl5B -111.48(19)
B2B B6B B11B Cl5B 147.62(16)
B7B B6B B11B Cl5B 110.37(19)
C1B B5B B11B B6B 39.58(16)
B10B B5B B11B B6B 138.18(17)
B4B B5B B11B B6B 100.45(18)
C1B B5B B11B B12B -61.1(2)
B10B B5B B11B B12B 37.50(15)
B4B B5B B11B B12B -0.2(2)
B6B B5B B11B B12B -100.67(18)
C1B B5B B11B B10B -98.59(17)
B4B B5B B11B B10B -37.73(15)
B6B B5B B11B B10B -138.18(17)
C1B B5B B11B B7B 2.1(2)
B10B B5B B11B B7B 100.73(17)
B4B B5B B11B B7B 63.0(2)
B6B B5B B11B B7B -37.44(16)
C1B B5B B11B Cl5B 150.37(17)
B10B B5B B11B Cl5B -111.0(2)
B4B B5B B11B Cl5B -148.76(16)
B6B B5B B11B Cl5B 110.8(2)
B4B B10B B11B B6B 0.3(2)
B5B B10B B11B B6B -37.37(15)
B9B B10B B11B B6B 63.29(19)
B12B B10B B11B B6B 100.66(17)
Cl4B B10B B11B B6B -148.58(15)
B4B B10B B11B B5B 37.66(15)
B9B B10B B11B B5B 100.66(16)
B12B B10B B11B B5B 138.03(16)
Cl4B B10B B11B B5B -111.21(18)
B4B B10B B11B B12B -100.37(16)
B5B B10B B11B B12B -138.03(16)
B9B B10B B11B B12B -37.37(14)
Cl4B B10B B11B B12B 110.77(17)
B4B B10B B11B B7B -63.14(19)
B5B B10B B11B B7B -100.80(17)
B9B B10B B11B B7B -0.1(2)
B12B B10B B11B B7B 37.23(14)
Cl4B B10B B11B B7B 147.99(15)
B4B B10B B11B Cl5B 148.83(15)
B5B B10B B11B Cl5B 111.17(18)
B9B B10B B11B Cl5B -148.17(15)
B12B B10B B11B Cl5B -110.80(18)
Cl4B B10B B11B Cl5B 0.0(2)
B2B B7B B11B B6B -37.14(16)
B12B B7B B11B B6B -137.91(17)
Cl1B B7B B11B B6B 112.68(19)
B8B B7B B11B B6B -100.31(17)
B2B B7B B11B B5B 0.3(2)
B6B B7B B11B B5B 37.46(16)
B12B B7B B11B B5B -100.45(17)
Cl1B B7B B11B B5B 150.15(16)
B8B B7B B11B B5B -62.8(2)
B2B B7B B11B B12B 100.77(17)
B6B B7B B11B B12B 137.91(17)
Cl1B B7B B11B B12B -109.41(18)
B8B B7B B11B B12B 37.60(14)
B2B B7B B11B B10B 63.4(2)
B6B B7B B11B B10B 100.56(18)
B12B B7B B11B B10B -37.35(14)
Cl1B B7B B11B B10B -146.75(15)
B8B B7B B11B B10B 0.2(2)
B2B B7B B11B Cl5B -148.24(16)
B6B B7B B11B Cl5B -111.10(19)
B12B B7B B11B Cl5B 110.99(18)
Cl1B B7B B11B Cl5B 1.6(3)
B8B B7B B11B Cl5B 148.59(15)
B2B B7B B12B B11B -100.53(17)
B6B B7B B12B B11B -37.27(15)
Cl1B B7B B12B B11B 110.69(19)
B8B B7B B12B B11B -138.08(16)
B2B B7B B12B Cl6B 148.10(14)
B6B B7B B12B Cl6B -148.64(15)
Cl1B B7B B12B Cl6B -0.7(2)
B11B B7B B12B Cl6B -111.37(17)
B8B B7B B12B Cl6B 110.55(17)
B2B B7B B12B B9B 0.2(2)
B6B B7B B12B B9B 63.43(19)
Cl1B B7B B12B B9B -148.62(15)
B11B B7B B12B B9B 100.70(16)
B8B B7B B12B B9B -37.39(14)
B2B B7B B12B B10B -63.22(19)
B6B B7B B12B B10B 0.0(2)
Cl1B B7B B12B B10B 147.99(15)
B11B B7B B12B B10B 37.31(15)
B8B B7B B12B B10B -100.78(16)
B2B B7B B12B B8B 37.55(14)
B6B B7B B12B B8B 100.82(17)
Cl1B B7B B12B B8B -111.23(18)
B11B B7B B12B B8B 138.08(16)
B6B B11B B12B B7B 37.57(16)
B5B B11B B12B B7B 100.99(18)
B10B B11B B12B B7B 138.29(16)
Cl5B B11B B12B B7B -110.30(19)
B6B B11B B12B Cl6B 147.71(16)
B5B B11B B12B Cl6B -148.87(15)
B10B B11B B12B Cl6B -111.57(18)
B7B B11B B12B Cl6B 110.14(18)
Cl5B B11B B12B Cl6B -0.2(3)
B6B B11B B12B B9B -63.4(2)
B5B B11B B12B B9B 0.0(2)
B10B B11B B12B B9B 37.31(14)
B7B B11B B12B B9B -100.99(16)
Cl5B B11B B12B B9B 148.71(16)
B6B B11B B12B B10B -100.72(17)
B5B B11B B12B B10B -37.31(15)
B7B B11B B12B B10B -138.29(16)
Cl5B B11B B12B B10B 111.41(19)
B6B B11B B12B B8B 0.0(2)
B5B B11B B12B B8B 63.4(2)
B10B B11B B12B B8B 100.74(16)
B7B B11B B12B B8B -37.55(15)
Cl5B B11B B12B B8B -147.85(16)
B4B B9B B12B B7B -63.38(19)
B3B B9B B12B B7B 0.18(19)
B10B B9B B12B B7B -100.93(16)
B8B B9B B12B B7B 37.44(14)
Cl3B B9B B12B B7B 148.47(14)
B4B B9B B12B B11B 0.2(2)
B3B B9B B12B B11B 63.79(19)
B10B B9B B12B B11B -37.33(15)
B8B B9B B12B B11B 101.05(16)
Cl3B B9B B12B B11B -147.92(15)
B4B B9B B12B Cl6B 149.04(15)
B3B B9B B12B Cl6B -147.40(14)
B10B B9B B12B Cl6B 111.49(17)
B8B B9B B12B Cl6B -110.14(17)
Cl3B B9B B12B Cl6B 0.9(2)
B4B B9B B12B B10B 37.55(15)
B3B B9B B12B B10B 101.12(16)
B8B B9B B12B B10B 138.37(16)
Cl3B B9B B12B B10B -110.59(17)
B4B B9B B12B B8B -100.82(16)
B3B B9B B12B B8B -37.26(14)
B10B B9B B12B B8B -138.37(16)
Cl3B B9B B12B B8B 111.03(17)
B4B B10B B12B B7B 63.3(2)
B5B B10B B12B B7B 0.0(2)
B11B B10B B12B B7B -37.40(15)
B9B B10B B12B B7B 100.80(16)
Cl4B B10B B12B B7B -149.30(15)
B4B B10B B12B B11B 100.70(17)
B5B B10B B12B B11B 37.35(15)
B9B B10B B12B B11B 138.20(16)
Cl4B B10B B12B B11B -111.90(18)
B4B B10B B12B Cl6B -148.48(15)
B5B B10B B12B Cl6B 148.16(15)
B11B B10B B12B Cl6B 110.81(18)
B9B B10B B12B Cl6B -110.99(17)
Cl4B B10B B12B Cl6B -1.1(2)
B4B B10B B12B B9B -37.49(15)
B5B B10B B12B B9B -100.85(17)
B11B B10B B12B B9B -138.20(16)
Cl4B B10B B12B B9B 109.90(18)
B4B B10B B12B B8B -0.3(2)
B5B B10B B12B B8B -63.63(19)
B11B B10B B12B B8B -100.98(17)
B9B B10B B12B B8B 37.22(15)
Cl4B B10B B12B B8B 147.12(15)
B3B B8B B12B B7B -100.82(17)
B2B B8B B12B B7B -37.37(15)
Cl2B B8B B12B B7B 110.65(18)
B9B B8B B12B B7B -138.19(15)
B3B B8B B12B B11B -63.2(2)
B2B B8B B12B B11B 0.2(2)
Cl2B B8B B12B B11B 148.23(15)
B9B B8B B12B B11B -100.61(16)
B7B B8B B12B B11B 37.58(15)
B3B B8B B12B Cl6B 148.82(15)
B2B B8B B12B Cl6B -147.73(15)
Cl2B B8B B12B Cl6B 0.3(2)
B9B B8B B12B Cl6B 111.45(17)
B7B B8B B12B Cl6B -110.36(17)
B3B B8B B12B B9B 37.38(15)
B2B B8B B12B B9B 100.82(16)
Cl2B B8B B12B B9B -111.16(18)
B7B B8B B12B B9B 138.19(15)
B3B B8B B12B B10B 0.2(2)
B2B B8B B12B B10B 63.63(19)
Cl2B B8B B12B B10B -148.34(15)
B9B B8B B12B B10B -37.19(15)
B7B B8B B12B B10B 101.00(16)
B3C C1C B2C B6C -143.25(17)
B5C C1C B2C B6C -36.24(19)
B4C C1C B2C B6C -106.8(2)
B5C C1C B2C B3C 107.0(2)
B6C C1C B2C B3C 143.25(17)
B4C C1C B2C B3C 36.40(18)
B3C C1C B2C B7C -102.37(18)
B5C C1C B2C B7C 4.6(3)
B6C C1C B2C B7C 40.87(16)
B4C C1C B2C B7C -66.0(2)
B3C C1C B2C B8C -40.15(16)
B5C C1C B2C B8C 66.9(2)
B6C C1C B2C B8C 103.10(18)
B4C C1C B2C B8C -3.7(2)
B2C C1C B3C Cl3X -99.7(5)
B5C C1C B3C Cl3X 153.1(4)
B6C C1C B3C Cl3X -135.8(4)
B4C C1C B3C Cl3X 117.1(5)
B2C C1C B3C B8C 40.56(16)
B5C C1C B3C B8C -66.6(2)
B6C C1C B3C B8C 4.5(2)
B4C C1C B3C B8C -102.61(18)
B5C C1C B3C B2C -107.2(2)
B6C C1C B3C B2C -36.07(18)
B4C C1C B3C B2C -143.17(17)
B2C C1C B3C B9C 103.30(18)
B5C C1C B3C B9C -3.9(3)
B6C C1C B3C B9C 67.2(2)
B4C C1C B3C B9C -39.87(16)
B2C C1C B3C B4C 143.17(17)
B5C C1C B3C B4C 36.01(18)
B6C C1C B3C B4C 107.10(19)
B6C B2C B3C C1C 32.69(16)
B7C B2C B3C C1C 96.63(18)
B8C B2C B3C C1C 133.64(17)
C1C B2C B3C Cl3X 121.1(4)
B6C B2C B3C Cl3X 153.8(4)
B7C B2C B3C Cl3X -142.2(4)
B8C B2C B3C Cl3X -105.2(4)
C1C B2C B3C B8C -133.64(17)
B6C B2C B3C B8C -100.95(18)
B7C B2C B3C B8C -37.01(15)
C1C B2C B3C B9C -95.56(18)
B6C B2C B3C B9C -62.9(2)
B7C B2C B3C B9C 1.1(2)
B8C B2C B3C B9C 38.08(15)
C1C B2C B3C B4C -32.52(15)
B6C B2C B3C B4C 0.2(2)
B7C B2C B3C B4C 64.1(2)
B8C B2C B3C B4C 101.12(18)
B2C C1C B4C B9C 3.9(2)
B3C C1C B4C B9C 40.23(16)
B5C C1C B4C B9C -103.17(17)
B6C C1C B4C B9C -66.6(2)
B2C C1C B4C B5C 107.1(2)
B3C C1C B4C B5C 143.40(18)
B6C C1C B4C B5C 36.55(17)
B2C C1C B4C B10C 66.8(2)
B3C C1C B4C B10C 103.07(17)
B5C C1C B4C B10C -40.33(15)
B6C C1C B4C B10C -3.8(2)
B2C C1C B4C B3C -36.29(18)
B5C C1C B4C B3C -143.40(18)
B6C C1C B4C B3C -106.8(2)
Cl3X B3C B4C C1C -116.7(5)
B8C B3C B4C C1C 96.3(2)
B2C B3C B4C C1C 32.43(16)
B9C B3C B4C C1C 133.87(18)
C1C B3C B4C B9C -133.87(18)
Cl3X B3C B4C B9C 109.4(5)
B8C B3C B4C B9C -37.56(17)
B2C B3C B4C B9C -101.44(18)
C1C B3C B4C B5C -32.25(16)
Cl3X B3C B4C B5C -149.0(4)
B8C B3C B4C B5C 64.1(2)
B2C B3C B4C B5C 0.2(2)
B9C B3C B4C B5C 101.62(17)
C1C B3C B4C B10C -95.62(19)
Cl3X B3C B4C B10C 147.7(4)
B8C B3C B4C B10C 0.7(2)
B2C B3C B4C B10C -63.2(2)
B9C B3C B4C B10C 38.26(16)
B2C C1C B5C B10C -66.4(2)
B3C C1C B5C B10C 4.4(3)
B6C C1C B5C B10C -102.47(18)
B4C C1C B5C B10C 40.53(16)
B2C C1C B5C B4C -106.9(2)
B3C C1C B5C B4C -36.17(19)
B6C C1C B5C B4C -143.00(17)
B2C C1C B5C B11C -4.0(2)
B3C C1C B5C B11C 66.8(2)
B6C C1C B5C B11C -40.02(16)
B4C C1C B5C B11C 102.98(17)
B2C C1C B5C B6C 36.06(19)
B3C C1C B5C B6C 106.8(2)
B4C C1C B5C B6C 143.00(17)
B9C B4C B5C C1C 95.85(18)
B10C B4C B5C C1C 133.52(17)
B3C B4C B5C C1C 32.15(15)
C1C B4C B5C B10C -133.52(17)
B9C B4C B5C B10C -37.67(15)
B3C B4C B5C B10C -101.37(17)
C1C B4C B5C B11C -95.62(17)
B9C B4C B5C B11C 0.2(2)
B10C B4C B5C B11C 37.90(15)
B3C B4C B5C B11C -63.5(2)
C1C B4C B5C B6C -32.62(15)
B9C B4C B5C B6C 63.2(2)
B10C B4C B5C B6C 100.90(17)
B3C B4C B5C B6C -0.5(2)
B3C C1C B6C B2C 36.11(18)
B5C C1C B6C B2C 143.40(17)
B4C C1C B6C B2C 107.0(2)
B2C C1C B6C B11C -103.12(18)
B3C C1C B6C B11C -67.0(2)
B5C C1C B6C B11C 40.27(15)
B4C C1C B6C B11C 3.9(2)
B2C C1C B6C B7C -40.56(16)
B3C C1C B6C B7C -4.4(2)
B5C C1C B6C B7C 102.84(17)
B4C C1C B6C B7C 66.5(2)
B2C C1C B6C B5C -143.40(17)
B3C C1C B6C B5C -107.28(19)
B4C C1C B6C B5C -36.35(17)
B3C B2C B6C C1C -32.63(16)
B7C B2C B6C C1C -133.28(18)
B8C B2C B6C C1C -95.92(19)
C1C B2C B6C B11C 95.61(19)
B3C B2C B6C B11C 63.0(2)
B7C B2C B6C B11C -37.67(17)
B8C B2C B6C B11C -0.3(2)
C1C B2C B6C B7C 133.28(18)
B3C B2C B6C B7C 100.65(18)
B8C B2C B6C B7C 37.36(16)
C1C B2C B6C B5C 32.17(16)
B3C B2C B6C B5C -0.5(2)
B7C B2C B6C B5C -101.11(18)
B8C B2C B6C B5C -63.8(2)
B10C B5C B6C C1C 96.36(18)
B4C B5C B6C C1C 32.76(15)
B11C B5C B6C C1C 133.63(17)
C1C B5C B6C B2C -32.18(16)
B10C B5C B6C B2C 64.2(2)
B4C B5C B6C B2C 0.6(2)
B11C B5C B6C B2C 101.44(18)
C1C B5C B6C B11C -133.63(17)
B10C B5C B6C B11C -37.26(15)
B4C B5C B6C B11C -100.87(17)
C1C B5C B6C B7C -95.64(19)
B10C B5C B6C B7C 0.7(2)
B4C B5C B6C B7C -62.9(2)
B11C B5C B6C B7C 37.99(16)
C1C B2C B7C B8C 98.23(19)
B6C B2C B7C B8C 138.35(18)
B3C B2C B7C B8C 36.86(16)
C1C B2C B7C B6C -40.12(17)
B3C B2C B7C B6C -101.49(18)
B8C B2C B7C B6C -138.35(18)
C1C B2C B7C B12C 60.4(2)
B6C B2C B7C B12C 100.47(18)
B3C B2C B7C B12C -1.0(2)
B8C B2C B7C B12C -37.88(15)
C1C B2C B7C B11C -3.2(2)
B6C B2C B7C B11C 36.89(16)
B3C B2C B7C B11C -64.6(2)
B8C B2C B7C B11C -101.46(17)
C1C B2C B7C Cl1C -154.13(17)
B6C B2C B7C Cl1C -114.0(2)
B3C B2C B7C Cl1C 144.50(17)
B8C B2C B7C Cl1C 107.64(19)
C1C B6C B7C B2C 39.69(16)
B11C B6C B7C B2C 138.22(18)
B5C B6C B7C B2C 100.4(2)
C1C B6C B7C B8C 2.5(2)
B2C B6C B7C B8C -37.20(16)
B11C B6C B7C B8C 101.02(17)
B5C B6C B7C B8C 63.2(2)
C1C B6C B7C B12C -61.3(2)
B2C B6C B7C B12C -100.95(18)
B11C B6C B7C B12C 37.26(16)
B5C B6C B7C B12C -0.5(2)
C1C B6C B7C B11C -98.53(17)
B2C B6C B7C B11C -138.22(18)
B5C B6C B7C B11C -37.77(16)
C1C B6C B7C Cl1C 151.12(16)
B2C B6C B7C Cl1C 111.4(2)
B11C B6C B7C Cl1C -110.3(2)
B5C B6C B7C Cl1C -148.12(17)
C1C B3C B8C B7C -2.5(2)
Cl3X B3C B8C B7C 144.1(4)
B2C B3C B8C B7C 36.99(16)
B9C B3C B8C B7C -100.84(17)
B4C B3C B8C B7C -63.7(2)
C1C B3C B8C B2C -39.53(16)
Cl3X B3C B8C B2C 107.1(4)
B9C B3C B8C B2C -137.83(17)
B4C B3C B8C B2C -100.7(2)
C1C B3C B8C B9C 98.30(17)
Cl3X B3C B8C B9C -115.0(4)
B2C B3C B8C B9C 137.83(17)
B4C B3C B8C B9C 37.11(16)
C1C B3C B8C B12C 61.0(2)
Cl3X B3C B8C B12C -152.4(4)
B2C B3C B8C B12C 100.50(17)
B9C B3C B8C B12C -37.33(15)
B4C B3C B8C B12C -0.2(2)
C1C B3C B8C Cl2C -150.18(16)
Cl3X B3C B8C Cl2C -3.5(4)
B2C B3C B8C Cl2C -110.65(19)
B9C B3C B8C Cl2C 111.52(19)
B4C B3C B8C Cl2C 148.62(17)
B2C B7C B8C B3C -36.98(16)
B6C B7C B8C B3C 0.0(2)
B12C B7C B8C B3C 100.85(17)
B11C B7C B8C B3C 62.8(2)
Cl1C B7C B8C B3C -150.55(16)
B6C B7C B8C B2C 37.00(16)
B12C B7C B8C B2C 137.83(17)
B11C B7C B8C B2C 99.77(18)
Cl1C B7C B8C B2C -113.57(19)
B2C B7C B8C B9C -100.63(18)
B6C B7C B8C B9C -63.6(2)
B12C B7C B8C B9C 37.20(15)
B11C B7C B8C B9C -0.9(2)
Cl1C B7C B8C B9C 145.80(15)
B2C B7C B8C B12C -137.83(17)
B6C B7C B8C B12C -100.83(17)
B11C B7C B8C B12C -38.06(15)
Cl1C B7C B8C B12C 108.60(18)
B2C B7C B8C Cl2C 110.79(19)
B6C B7C B8C Cl2C 147.80(16)
B12C B7C B8C Cl2C -111.38(18)
B11C B7C B8C Cl2C -149.44(16)
Cl1C B7C B8C Cl2C -2.8(3)
C1C B2C B8C B3C 39.66(16)
B6C B2C B8C B3C 101.13(19)
B7C B2C B8C B3C 138.64(17)
C1C B2C B8C B7C -98.98(18)
B6C B2C B8C B7C -37.51(17)
B3C B2C B8C B7C -138.64(17)
C1C B2C B8C B9C 1.9(2)
B6C B2C B8C B9C 63.4(2)
B3C B2C B8C B9C -37.73(16)
B7C B2C B8C B9C 100.91(17)
C1C B2C B8C B12C -61.3(2)
B6C B2C B8C B12C 0.1(2)
B3C B2C B8C B12C -100.99(17)
B7C B2C B8C B12C 37.64(15)
C1C B2C B8C Cl2C 150.53(16)
B6C B2C B8C Cl2C -147.99(17)
B3C B2C B8C Cl2C 110.87(19)
B7C B2C B8C Cl2C -110.49(19)
C1C B4C B9C B3C -39.24(16)
B5C B4C B9C B3C -100.31(19)
B10C B4C B9C B3C -137.64(18)
C1C B4C B9C Cl3C -150.43(16)
B5C B4C B9C Cl3C 148.50(16)
B10C B4C B9C Cl3C 111.17(19)
B3C B4C B9C Cl3C -111.19(19)
C1C B4C B9C B12C 61.1(2)
B5C B4C B9C B12C 0.0(2)
B10C B4C B9C B12C -37.28(15)
B3C B4C B9C B12C 100.36(18)
C1C B4C B9C B8C -2.4(2)
B5C B4C B9C B8C -63.4(2)
B10C B4C B9C B8C -100.77(16)
B3C B4C B9C B8C 36.87(16)
C1C B4C B9C B10C 98.40(18)
B5C B4C B9C B10C 37.32(15)
B3C B4C B9C B10C 137.64(18)
C1C B3C B9C B4C 39.38(16)
Cl3X B3C B9C B4C -119.3(4)
B8C B3C B9C B4C 138.31(18)
B2C B3C B9C B4C 100.30(19)
C1C B3C B9C Cl3C 150.33(17)
Cl3X B3C B9C Cl3C -8.4(4)
B8C B3C B9C Cl3C -110.74(19)
B2C B3C B9C Cl3C -148.75(16)
B4C B3C B9C Cl3C 110.95(19)
C1C B3C B9C B12C -61.6(2)
Cl3X B3C B9C B12C 139.6(4)
B8C B3C B9C B12C 37.30(15)
B2C B3C B9C B12C -0.7(2)
B4C B3C B9C B12C -101.01(17)
C1C B3C B9C B8C -98.93(19)
Cl3X B3C B9C B8C 102.3(4)
B2C B3C B9C B8C -38.01(16)
B4C B3C B9C B8C -138.31(18)
C1C B3C B9C B10C 1.7(2)
Cl3X B3C B9C B10C -157.1(4)
B8C B3C B9C B10C 100.60(17)
B2C B3C B9C B10C 62.6(2)
B4C B3C B9C B10C -37.71(16)
B3C B8C B9C B4C -37.32(16)
B7C B8C B9C B4C 63.6(2)
B2C B8C B9C B4C 0.3(2)
B12C B8C B9C B4C 100.90(17)
Cl2C B8C B9C B4C -148.08(16)
B7C B8C B9C B3C 100.96(18)
B2C B8C B9C B3C 37.61(16)
B12C B8C B9C B3C 138.21(17)
Cl2C B8C B9C B3C -110.77(19)
B3C B8C B9C Cl3C 110.67(19)
B7C B8C B9C Cl3C -148.37(16)
B2C B8C B9C Cl3C 148.27(16)
B12C B8C B9C Cl3C -111.12(18)
Cl2C B8C B9C Cl3C -0.1(3)
B3C B8C B9C B12C -138.21(17)
B7C B8C B9C B12C -37.25(15)
B2C B8C B9C B12C -100.61(17)
Cl2C B8C B9C B12C 111.02(18)
B3C B8C B9C B10C -100.47(17)
B7C B8C B9C B10C 0.5(2)
B2C B8C B9C B10C -62.9(2)
B12C B8C B9C B10C 37.74(14)
Cl2C B8C B9C B10C 148.76(15)
C1C B5C B10C B4C -39.84(16)
B11C B5C B10C B4C -137.79(17)
B6C B5C B10C B4C -100.86(18)
C1C B5C B10C B11C 97.95(18)
B4C B5C B10C B11C 137.79(16)
B6C B5C B10C B11C 36.93(16)
C1C B5C B10C B12C 60.4(2)
B4C B5C B10C B12C 100.19(17)
B11C B5C B10C B12C -37.59(15)
B6C B5C B10C B12C -0.7(2)
C1C B5C B10C B9C -2.9(2)
B4C B5C B10C B9C 36.92(15)
B11C B5C B10C B9C -100.87(16)
B6C B5C B10C B9C -63.9(2)
C1C B5C B10C Cl4C -152.85(16)
B4C B5C B10C Cl4C -113.01(18)
B11C B5C B10C Cl4C 109.21(18)
B6C B5C B10C Cl4C 146.14(16)
C1C B4C B10C B5C 39.60(15)
B9C B4C B10C B5C 138.37(17)
B3C B4C B10C B5C 100.34(19)
C1C B4C B10C B11C 2.0(2)
B9C B4C B10C B11C 100.74(17)
B5C B4C B10C B11C -37.63(15)
B3C B4C B10C B11C 62.7(2)
C1C B4C B10C B12C -61.63(19)
B9C B4C B10C B12C 37.14(15)
B5C B4C B10C B12C -101.23(17)
B3C B4C B10C B12C -0.9(2)
C1C B4C B10C B9C -98.77(17)
B5C B4C B10C B9C -138.37(17)
B3C B4C B10C B9C -38.03(16)
C1C B4C B10C Cl4C 151.49(15)
B9C B4C B10C Cl4C -109.73(18)
B5C B4C B10C Cl4C 111.90(18)
B3C B4C B10C Cl4C -147.77(17)
B4C B9C B10C B5C -37.12(16)
B3C B9C B10C B5C 0.8(2)
Cl3C B9C B10C B5C -147.81(16)
B12C B9C B10C B5C 101.16(17)
B8C B9C B10C B5C 63.4(2)
B3C B9C B10C B4C 37.92(16)
Cl3C B9C B10C B4C -110.69(19)
B12C B9C B10C B4C 138.28(17)
B8C B9C B10C B4C 100.48(18)
B4C B9C B10C B11C -100.41(17)
B3C B9C B10C B11C -62.50(19)
Cl3C B9C B10C B11C 148.89(15)
B12C B9C B10C B11C 37.87(14)
B8C B9C B10C B11C 0.1(2)
B4C B9C B10C B12C -138.28(17)
B3C B9C B10C B12C -100.37(17)
Cl3C B9C B10C B12C 111.03(18)
B8C B9C B10C B12C -37.80(14)
B4C B9C B10C Cl4C 113.36(18)
B3C B9C B10C Cl4C 151.27(15)
Cl3C B9C B10C Cl4C 2.7(2)
B12C B9C B10C Cl4C -108.36(17)
B8C B9C B10C Cl4C -146.16(15)
C1C B6C B11C B5C -39.42(16)
B2C B6C B11C B5C -100.3(2)
B7C B6C B11C B5C -137.75(18)
C1C B6C B11C B10C -2.4(2)
B2C B6C B11C B10C -63.2(2)
B7C B6C B11C B10C -100.68(17)
B5C B6C B11C B10C 37.07(15)
C1C B6C B11C B7C 98.33(18)
B2C B6C B11C B7C 37.48(17)
B5C B6C B11C B7C 137.75(18)
C1C B6C B11C Cl5C -150.78(16)
B2C B6C B11C Cl5C 148.37(17)
B7C B6C B11C Cl5C 110.89(19)
B5C B6C B11C Cl5C -111.36(19)
C1C B6C B11C B12C 61.2(2)
B2C B6C B11C B12C 0.4(2)
B7C B6C B11C B12C -37.12(16)
B5C B6C B11C B12C 100.64(17)
C1C B5C B11C B6C 39.44(16)
B10C B5C B11C B6C 138.51(17)
B4C B5C B11C B6C 100.68(18)
C1C B5C B11C B10C -99.07(18)
B4C B5C B11C B10C -37.82(15)
B6C B5C B11C B10C -138.51(17)
C1C B5C B11C B7C 1.6(2)
B10C B5C B11C B7C 100.63(17)
B4C B5C B11C B7C 62.8(2)
B6C B5C B11C B7C -37.88(16)
C1C B5C B11C Cl5C 149.43(16)
B10C B5C B11C Cl5C -111.51(18)
B4C B5C B11C Cl5C -149.33(15)
B6C B5C B11C Cl5C 109.99(18)
C1C B5C B11C B12C -61.7(2)
B10C B5C B11C B12C 37.40(14)
B4C B5C B11C B12C -0.4(2)
B6C B5C B11C B12C -101.11(17)
B5C B10C B11C B6C -37.39(15)
B4C B10C B11C B6C 0.2(2)
B12C B10C B11C B6C 100.75(17)
B9C B10C B11C B6C 63.06(19)
Cl4C B10C B11C B6C -150.39(15)
B4C B10C B11C B5C 37.63(15)
B12C B10C B11C B5C 138.14(16)
B9C B10C B11C B5C 100.45(17)
Cl4C B10C B11C B5C -113.00(17)
B5C B10C B11C B7C -101.04(17)
B4C B10C B11C B7C -63.41(19)
B12C B10C B11C B7C 37.09(15)
B9C B10C B11C B7C -0.6(2)
Cl4C B10C B11C B7C 145.96(15)
B5C B10C B11C Cl5C 110.47(18)
B4C B10C B11C Cl5C 148.10(15)
B12C B10C B11C Cl5C -111.39(18)
B9C B10C B11C Cl5C -149.08(15)
Cl4C B10C B11C Cl5C -2.5(2)
B5C B10C B11C B12C -138.14(16)
B4C B10C B11C B12C -100.50(16)
B9C B10C B11C B12C -37.69(14)
Cl4C B10C B11C B12C 108.86(16)
B2C B7C B11C B6C -36.98(17)
B8C B7C B11C B6C -100.31(19)
B12C B7C B11C B6C -138.42(18)
Cl1C B7C B11C B6C 114.2(2)
B2C B7C B11C B5C 1.0(2)
B8C B7C B11C B5C -62.3(2)
B6C B7C B11C B5C 38.02(17)
B12C B7C B11C B5C -100.40(17)
Cl1C B7C B11C B5C 152.22(16)
B2C B7C B11C B10C 64.2(2)
B8C B7C B11C B10C 0.9(2)
B6C B7C B11C B10C 101.22(18)
B12C B7C B11C B10C -37.20(15)
Cl1C B7C B11C B10C -144.59(16)
B2C B7C B11C Cl5C -146.93(16)
B8C B7C B11C Cl5C 149.73(15)
B6C B7C B11C Cl5C -109.95(19)
B12C B7C B11C Cl5C 111.63(18)
Cl1C B7C B11C Cl5C 4.2(3)
B2C B7C B11C B12C 101.44(18)
B8C B7C B11C B12C 38.10(15)
B6C B7C B11C B12C 138.42(18)
Cl1C B7C B11C B12C -107.39(19)
B2C B7C B12C Cl6C 149.69(15)
B8C B7C B12C Cl6C 111.96(18)
B6C B7C B12C Cl6C -147.33(16)
B11C B7C B12C Cl6C -110.45(18)
Cl1C B7C B12C Cl6C 2.5(2)
B2C B7C B12C B9C 0.6(2)
B8C B7C B12C B9C -37.15(15)
B6C B7C B12C B9C 63.6(2)
B11C B7C B12C B9C 100.43(16)
Cl1C B7C B12C B9C -146.63(15)
B2C B7C B12C B10C -62.88(19)
B8C B7C B12C B10C -100.61(16)
B6C B7C B12C B10C 0.1(2)
B11C B7C B12C B10C 36.98(15)
Cl1C B7C B12C B10C 149.91(15)
B2C B7C B12C B8C 37.73(15)
B6C B7C B12C B8C 100.71(18)
B11C B7C B12C B8C 137.59(17)
Cl1C B7C B12C B8C -109.48(18)
B2C B7C B12C B11C -99.86(18)
B8C B7C B12C B11C -137.59(17)
B6C B7C B12C B11C -36.87(16)
Cl1C B7C B12C B11C 112.93(18)
B4C B9C B12C Cl6C 147.04(15)
B3C B9C B12C Cl6C -149.35(15)
Cl3C B9C B12C Cl6C -1.3(2)
B8C B9C B12C Cl6C -112.44(17)
B10C B9C B12C Cl6C 109.84(17)
B4C B9C B12C B7C -63.53(19)
B3C B9C B12C B7C 0.1(2)
Cl3C B9C B12C B7C 148.09(15)
B8C B9C B12C B7C 36.99(15)
B10C B9C B12C B7C -100.73(16)
B4C B9C B12C B10C 37.20(15)
B3C B9C B12C B10C 100.81(17)
Cl3C B9C B12C B10C -111.18(18)
B8C B9C B12C B10C 137.72(16)
B4C B9C B12C B8C -100.52(17)
B3C B9C B12C B8C -36.91(15)
Cl3C B9C B12C B8C 111.10(18)
B10C B9C B12C B8C -137.72(16)
B4C B9C B12C B11C -0.3(2)
B3C B9C B12C B11C 63.31(19)
Cl3C B9C B12C B11C -148.68(15)
B8C B9C B12C B11C 100.22(16)
B10C B9C B12C B11C -37.51(14)
B5C B10C B12C Cl6C 148.44(15)
B4C B10C B12C Cl6C -148.23(15)
B11C B10C B12C Cl6C 111.00(17)
B9C B10C B12C Cl6C -111.26(17)
Cl4C B10C B12C Cl6C 0.3(2)
B5C B10C B12C B7C 0.3(2)
B4C B10C B12C B7C 63.68(19)
B11C B10C B12C B7C -37.10(15)
B9C B10C B12C B7C 100.64(17)
Cl4C B10C B12C B7C -147.81(15)
B5C B10C B12C B9C -100.30(17)
B4C B10C B12C B9C -36.97(15)
B11C B10C B12C B9C -137.74(16)
Cl4C B10C B12C B9C 111.55(17)
B5C B10C B12C B8C -62.58(19)
B4C B10C B12C B8C 0.7(2)
B11C B10C B12C B8C -100.02(16)
B9C B10C B12C B8C 37.71(15)
Cl4C B10C B12C B8C 149.26(15)
B5C B10C B12C B11C 37.44(15)
B4C B10C B12C B11C 100.77(17)
B9C B10C B12C B11C 137.74(16)
Cl4C B10C B12C B11C -110.72(17)
B3C B8C B12C Cl6C 147.84(16)
B7C B8C B12C Cl6C -111.26(18)
B2C B8C B12C Cl6C -148.86(16)
B9C B8C B12C Cl6C 110.38(18)
Cl2C B8C B12C Cl6C -0.9(3)
B3C B8C B12C B7C -100.91(19)
B2C B8C B12C B7C -37.60(16)
B9C B8C B12C B7C -138.36(16)
Cl2C B8C B12C B7C 110.36(19)
B3C B8C B12C B9C 37.45(16)
B7C B8C B12C B9C 138.36(16)
B2C B8C B12C B9C 100.76(18)
Cl2C B8C B12C B9C -111.28(19)
B3C B8C B12C B10C -0.3(2)
B7C B8C B12C B10C 100.58(16)
B2C B8C B12C B10C 63.0(2)
B9C B8C B12C B10C -37.78(15)
Cl2C B8C B12C B10C -149.06(15)
B3C B8C B12C B11C -63.2(2)
B7C B8C B12C B11C 37.69(15)
B2C B8C B12C B11C 0.1(2)
B9C B8C B12C B11C -100.67(16)
Cl2C B8C B12C B11C 148.05(16)
B6C B11C B12C Cl6C 149.17(16)
B5C B11C B12C Cl6C -146.92(15)
B10C B11C B12C Cl6C -109.67(17)
B7C B11C B12C Cl6C 111.91(18)
Cl5C B11C B12C Cl6C 1.7(2)
B6C B11C B12C B7C 37.27(16)
B5C B11C B12C B7C 101.17(17)
B10C B11C B12C B7C 138.42(16)
Cl5C B11C B12C B7C -110.16(19)
B6C B11C B12C B9C -63.5(2)
B5C B11C B12C B9C 0.5(2)
B10C B11C B12C B9C 37.71(14)
B7C B11C B12C B9C -100.72(17)
Cl5C B11C B12C B9C 149.12(15)
B6C B11C B12C B10C -101.16(18)
B5C B11C B12C B10C -37.25(14)
B7C B11C B12C B10C -138.42(16)
Cl5C B11C B12C B10C 111.41(18)
B6C B11C B12C B8C -0.3(2)
B5C B11C B12C B8C 63.63(19)
B10C B11C B12C B8C 100.88(16)
B7C B11C B12C B8C -37.54(15)
Cl5C B11C B12C B8C -147.70(15)
B4D C1D B2D B7D -66.7(2)
B3D C1D B2D B7D -103.07(17)
B5D C1D B2D B7D 4.2(2)
B6D C1D B2D B7D 40.00(16)
B4D C1D B2D B6D -106.68(19)
B3D C1D B2D B6D -143.08(17)
B5D C1D B2D B6D -35.83(17)
B4D C1D B2D B8D -3.9(2)
B3D C1D B2D B8D -40.30(15)
B5D C1D B2D B8D 66.9(2)
B6D C1D B2D B8D 102.78(17)
B4D C1D B2D B3D 36.39(16)
B5D C1D B2D B3D 107.25(18)
B6D C1D B2D B3D 143.08(17)
B4D C1D B3D B9D -40.24(14)
B2D C1D B3D B9D 103.12(17)
B5D C1D B3D B9D -3.8(2)
B6D C1D B3D B9D 66.8(2)
B4D C1D B3D B8D -102.76(16)
B2D C1D B3D B8D 40.60(15)
B5D C1D B3D B8D -66.3(2)
B6D C1D B3D B8D 4.2(2)
B4D C1D B3D B2D -143.36(16)
B5D C1D B3D B2D -106.95(19)
B6D C1D B3D B2D -36.36(17)
B2D C1D B3D B4D 143.36(16)
B5D C1D B3D B4D 36.41(17)
B6D C1D B3D B4D 107.00(19)
B7D B2D B3D C1D 95.95(18)
B6D B2D B3D C1D 32.63(15)
B8D B2D B3D C1D 133.34(16)
C1D B2D B3D B9D -95.42(16)
B7D B2D B3D B9D 0.5(2)
B6D B2D B3D B9D -62.8(2)
B8D B2D B3D B9D 37.92(15)
C1D B2D B3D B8D -133.34(16)
B7D B2D B3D B8D -37.39(16)
B6D B2D B3D B8D -100.72(18)
C1D B2D B3D B4D -32.18(14)
B7D B2D B3D B4D 63.8(2)
B6D B2D B3D B4D 0.4(2)
B8D B2D B3D B4D 101.16(16)
B2D C1D B4D B10D 66.2(2)
B3D C1D B4D B10D 102.51(16)
B5D C1D B4D B10D -40.58(15)
B6D C1D B4D B10D -4.6(2)
B2D C1D B4D B9D 3.9(2)
B3D C1D B4D B9D 40.18(14)
B5D C1D B4D B9D -102.92(16)
B6D C1D B4D B9D -67.0(2)
B2D C1D B4D B5D 106.81(19)
B3D C1D B4D B5D 143.09(17)
B6D C1D B4D B5D 35.96(17)
B2D C1D B4D B3D -36.28(17)
B5D C1D B4D B3D -143.09(17)
B6D C1D B4D B3D -107.13(19)
B9D B3D B4D C1D 133.50(16)
B8D B3D B4D C1D 95.83(17)
B2D B3D B4D C1D 32.27(15)
C1D B3D B4D B10D -96.03(17)
B9D B3D B4D B10D 37.47(15)
B8D B3D B4D B10D -0.2(2)
B2D B3D B4D B10D -63.76(19)
C1D B3D B4D B9D -133.50(16)
B8D B3D B4D B9D -37.66(15)
B2D B3D B4D B9D -101.23(17)
C1D B3D B4D B5D -32.63(15)
B9D B3D B4D B5D 100.87(17)
B8D B3D B4D B5D 63.21(19)
B2D B3D B4D B5D -0.4(2)
B4D C1D B5D B11D 103.14(17)
B2D C1D B5D B11D -4.3(2)
B3D C1D B5D B11D 66.6(2)
B6D C1D B5D B11D -40.24(16)
B4D C1D B5D B10D 40.49(15)
B2D C1D B5D B10D -67.0(2)
B3D C1D B5D B10D 3.9(2)
B6D C1D B5D B10D -102.89(18)
B4D C1D B5D B6D 143.38(17)
B2D C1D B5D B6D 35.90(17)
B3D C1D B5D B6D 106.8(2)
B2D C1D B5D B4D -107.48(19)
B3D C1D B5D B4D -36.57(17)
B6D C1D B5D B4D -143.38(17)
B10D B4D B5D C1D 133.27(17)
B9D B4D B5D C1D 95.63(17)
B3D B4D B5D C1D 32.54(15)
C1D B4D B5D B11D -95.82(18)
B10D B4D B5D B11D 37.44(15)
B9D B4D B5D B11D -0.2(2)
B3D B4D B5D B11D -63.29(19)
C1D B4D B5D B10D -133.27(17)
B9D B4D B5D B10D -37.64(14)
B3D B4D B5D B10D -100.73(16)
C1D B4D B5D B6D -32.40(16)
B10D B4D B5D B6D 100.86(18)
B9D B4D B5D B6D 63.23(19)
B3D B4D B5D B6D 0.1(2)
B4D C1D B6D Cl6X -150.1(4)
B2D C1D B6D Cl6X 102.3(4)
B3D C1D B6D Cl6X 138.7(4)
B5D C1D B6D Cl6X -114.1(4)
B4D C1D B6D B11D 4.3(2)
B2D C1D B6D B11D -103.24(18)
B3D C1D B6D B11D -66.8(2)
B5D C1D B6D B11D 40.32(16)
B4D C1D B6D B7D 67.4(2)
B2D C1D B6D B7D -40.16(15)
B3D C1D B6D B7D -3.8(2)
B5D C1D B6D B7D 103.40(18)
B4D C1D B6D B5D -36.02(17)
B2D C1D B6D B5D -143.56(17)
B3D C1D B6D B5D -107.16(19)
B4D C1D B6D B2D 107.54(19)
B3D C1D B6D B2D 36.40(17)
B5D C1D B6D B2D 143.56(17)
C1D B5D B6D Cl6X 120.4(4)
B11D B5D B6D Cl6X -105.9(4)
B10D B5D B6D Cl6X -143.9(4)
B4D B5D B6D Cl6X 152.7(4)
B11D B5D B6D C1D 133.65(17)
B10D B5D B6D C1D 95.69(17)
B4D B5D B6D C1D 32.31(15)
C1D B5D B6D B11D -133.65(17)
B10D B5D B6D B11D -37.97(16)
B4D B5D B6D B11D -101.35(18)
C1D B5D B6D B7D -95.88(18)
B11D B5D B6D B7D 37.77(16)
B10D B5D B6D B7D -0.2(2)
B4D B5D B6D B7D -63.6(2)
C1D B5D B6D B2D -32.16(15)
B11D B5D B6D B2D 101.49(19)
B10D B5D B6D B2D 63.5(2)
B4D B5D B6D B2D 0.1(2)
C1D B2D B6D Cl6X -123.1(4)
B7D B2D B6D Cl6X 103.0(4)
B8D B2D B6D Cl6X 141.3(4)
B3D B2D B6D Cl6X -155.7(4)
B7D B2D B6D C1D -133.93(17)
B8D B2D B6D C1D -95.66(17)
B3D B2D B6D C1D -32.58(15)
C1D B2D B6D B11D 95.81(18)
B7D B2D B6D B11D -38.12(16)
B8D B2D B6D B11D 0.1(2)
B3D B2D B6D B11D 63.2(2)
C1D B2D B6D B7D 133.93(17)
B8D B2D B6D B7D 38.27(16)
B3D B2D B6D B7D 101.35(17)
C1D B2D B6D B5D 32.22(15)
B7D B2D B6D B5D -101.71(18)
B8D B2D B6D B5D -63.4(2)
B3D B2D B6D B5D -0.4(2)
Cl6X B6D B7D B2D -110.6(4)
C1D B6D B7D B2D 39.32(15)
B11D B6D B7D B2D 137.95(17)
B5D B6D B7D B2D 100.55(18)
Cl6X B6D B7D Cl1D 0.1(4)
C1D B6D B7D Cl1D 149.95(16)
B11D B6D B7D Cl1D -111.42(19)
B5D B6D B7D Cl1D -148.82(16)
B2D B6D B7D Cl1D 110.63(19)
Cl6X B6D B7D B11D 111.5(4)
C1D B6D B7D B11D -98.63(18)
B5D B6D B7D B11D -37.40(16)
B2D B6D B7D B11D -137.95(17)
Cl6X B6D B7D B8D -148.3(4)
C1D B6D B7D B8D 1.6(2)
B11D B6D B7D B8D 100.25(17)
B5D B6D B7D B8D 62.9(2)
B2D B6D B7D B8D -37.70(15)
Cl6X B6D B7D B12D 148.9(4)
C1D B6D B7D B12D -61.3(2)
B11D B6D B7D B12D 37.36(15)
B5D B6D B7D B12D 0.0(2)
B2D B6D B7D B12D -100.59(18)
C1D B2D B7D B6D -39.40(15)
B8D B2D B7D B6D -137.49(17)
B3D B2D B7D B6D -100.52(18)
C1D B2D B7D Cl1D -151.42(16)
B6D B2D B7D Cl1D -112.0(2)
B8D B2D B7D Cl1D 110.5(2)
B3D B2D B7D Cl1D 147.47(17)
C1D B2D B7D B11D -2.2(2)
B6D B2D B7D B11D 37.24(16)
B8D B2D B7D B11D -100.25(17)
B3D B2D B7D B11D -63.3(2)
C1D B2D B7D B8D 98.08(17)
B6D B2D B7D B8D 137.49(17)
B3D B2D B7D B8D 36.96(15)
C1D B2D B7D B12D 60.9(2)
B6D B2D B7D B12D 100.32(18)
B8D B2D B7D B12D -37.16(15)
B3D B2D B7D B12D -0.2(2)
C1D B3D B8D B2D -39.74(15)
B9D B3D B8D B2D -137.86(16)
B4D B3D B8D B2D -100.47(17)
C1D B3D B8D B9D 98.12(16)
B2D B3D B8D B9D 137.86(16)
B4D B3D B8D B9D 37.39(15)
C1D B3D B8D B12D 60.81(19)
B9D B3D B8D B12D -37.31(15)
B2D B3D B8D B12D 100.55(17)
B4D B3D B8D B12D 0.1(2)
C1D B3D B8D Cl2D -151.43(15)
B9D B3D B8D Cl2D 110.44(18)
B2D B3D B8D Cl2D -111.70(18)
B4D B3D B8D Cl2D 147.83(15)
C1D B3D B8D B7D -2.9(2)
B9D B3D B8D B7D -100.99(16)
B2D B3D B8D B7D 36.87(15)
B4D B3D B8D B7D -63.60(19)
C1D B2D B8D B3D 39.70(15)
B7D B2D B8D B3D 138.65(17)
B6D B2D B8D B3D 100.76(18)
C1D B2D B8D B9D 2.2(2)
B7D B2D B8D B9D 101.14(17)
B6D B2D B8D B9D 63.3(2)
B3D B2D B8D B9D -37.51(15)
C1D B2D B8D B12D -61.50(19)
B7D B2D B8D B12D 37.44(15)
B6D B2D B8D B12D -0.4(2)
B3D B2D B8D B12D -101.20(17)
C1D B2D B8D Cl2D 150.99(16)
B7D B2D B8D Cl2D -110.06(19)
B6D B2D B8D Cl2D -147.95(16)
B3D B2D B8D Cl2D 111.29(19)
C1D B2D B8D B7D -98.95(17)
B6D B2D B8D B7D -37.89(16)
B3D B2D B8D B7D -138.65(17)
B6D B7D B8D B3D 0.8(2)
B2D B7D B8D B3D -37.10(15)
Cl1D B7D B8D B3D -147.95(16)
B11D B7D B8D B3D 63.4(2)
B12D B7D B8D B3D 101.05(17)
B6D B7D B8D B2D 37.89(16)
Cl1D B7D B8D B2D -110.85(19)
B11D B7D B8D B2D 100.55(18)
B12D B7D B8D B2D 138.15(17)
B6D B7D B8D B9D -62.5(2)
B2D B7D B8D B9D -100.37(17)
Cl1D B7D B8D B9D 148.78(15)
B11D B7D B8D B9D 0.2(2)
B12D B7D B8D B9D 37.78(15)
B6D B7D B8D B12D -100.26(17)
B2D B7D B8D B12D -138.15(17)
Cl1D B7D B8D B12D 111.01(19)
B11D B7D B8D B12D -37.60(15)
B6D B7D B8D Cl2D 149.66(16)
B2D B7D B8D Cl2D 111.77(18)
Cl1D B7D B8D Cl2D 0.9(3)
B11D B7D B8D Cl2D -147.69(16)
B12D B7D B8D Cl2D -110.09(18)
C1D B3D B9D B4D 39.43(15)
B8D B3D B9D B4D 138.13(16)
B2D B3D B9D B4D 100.33(17)
C1D B3D B9D B10D 2.1(2)
B8D B3D B9D B10D 100.75(17)
B2D B3D B9D B10D 62.96(19)
B4D B3D B9D B10D -37.38(15)
C1D B3D B9D B8D -98.69(17)
B2D B3D B9D B8D -37.79(15)
B4D B3D B9D B8D -138.13(16)
C1D B3D B9D B12D -61.56(19)
B8D B3D B9D B12D 37.14(15)
B2D B3D B9D B12D -0.7(2)
B4D B3D B9D B12D -100.99(17)
C1D B3D B9D Cl3D 150.89(15)
B8D B3D B9D Cl3D -110.41(17)
B2D B3D B9D Cl3D -148.20(15)
B4D B3D B9D Cl3D 111.46(17)
C1D B4D B9D B3D -39.55(14)
B10D B4D B9D B3D -138.19(16)
B5D B4D B9D B3D -100.67(17)
C1D B4D B9D B10D 98.64(16)
B5D B4D B9D B10D 37.52(15)
B3D B4D B9D B10D 138.19(16)
C1D B4D B9D B8D -2.2(2)
B10D B4D B9D B8D -100.80(17)
B5D B4D B9D B8D -63.28(19)
B3D B4D B9D B8D 37.39(15)
C1D B4D B9D B12D 61.36(18)
B10D B4D B9D B12D -37.28(14)
B5D B4D B9D B12D 0.2(2)
B3D B4D B9D B12D 100.91(16)
C1D B4D B9D Cl3D -151.97(14)
B10D B4D B9D Cl3D 109.38(17)
B5D B4D B9D Cl3D 146.90(15)
B3D B4D B9D Cl3D -112.43(18)
B2D B8D B9D B3D 37.69(15)
B12D B8D B9D B3D 138.49(16)
Cl2D B8D B9D B3D -111.43(18)
B7D B8D B9D B3D 100.78(17)
B3D B8D B9D B4D -37.72(15)
B2D B8D B9D B4D 0.0(2)
B12D B8D B9D B4D 100.77(17)
Cl2D B8D B9D B4D -149.15(15)
B7D B8D B9D B4D 63.1(2)
B3D B8D B9D B10D -101.05(16)
B2D B8D B9D B10D -63.35(19)
B12D B8D B9D B10D 37.44(15)
Cl2D B8D B9D B10D 147.53(15)
B7D B8D B9D B10D -0.3(2)
B3D B8D B9D B12D -138.49(16)
B2D B8D B9D B12D -100.79(17)
Cl2D B8D B9D B12D 110.08(18)
B7D B8D B9D B12D -37.71(15)
B3D B8D B9D Cl3D 112.30(17)
B2D B8D B9D Cl3D 150.00(15)
B12D B8D B9D Cl3D -109.21(17)
Cl2D B8D B9D Cl3D 0.9(2)
B7D B8D B9D Cl3D -146.92(15)
C1D B4D B10D B5D 39.91(15)
B9D B4D B10D B5D 138.05(16)
B3D B4D B10D B5D 100.84(17)
C1D B4D B10D B9D -98.14(16)
B5D B4D B10D B9D -138.05(16)
B3D B4D B10D B9D -37.21(14)
C1D B4D B10D Cl4D 153.16(15)
B9D B4D B10D Cl4D -108.70(18)
B5D B4D B10D Cl4D 113.25(18)
B3D B4D B10D Cl4D -145.91(15)
C1D B4D B10D B11D 2.9(2)
B9D B4D B10D B11D 101.08(17)
B5D B4D B10D B11D -36.97(16)
B3D B4D B10D B11D 63.87(19)
C1D B4D B10D B12D -60.70(19)
B9D B4D B10D B12D 37.44(15)
B5D B4D B10D B12D -100.60(17)
B3D B4D B10D B12D 0.2(2)
C1D B5D B10D B4D -39.73(15)
B11D B5D B10D B4D -138.54(17)
B6D B5D B10D B4D -100.87(17)
C1D B5D B10D B9D -2.3(2)
B11D B5D B10D B9D -101.10(17)
B6D B5D B10D B9D -63.4(2)
B4D B5D B10D B9D 37.44(15)
C1D B5D B10D Cl4D -149.28(16)
B11D B5D B10D Cl4D 111.91(19)
B6D B5D B10D Cl4D 149.58(16)
B4D B5D B10D Cl4D -109.55(18)
C1D B5D B10D B11D 98.81(18)
B6D B5D B10D B11D 37.67(16)
B4D B5D B10D B11D 138.54(17)
C1D B5D B10D B12D 61.5(2)
B11D B5D B10D B12D -37.32(15)
B6D B5D B10D B12D 0.4(2)
B4D B5D B10D B12D 101.22(17)
B3D B9D B10D B4D 37.68(15)
B8D B9D B10D B4D 100.97(16)
B12D B9D B10D B4D 138.38(16)
Cl3D B9D B10D B4D -111.97(17)
B3D B9D B10D B5D 0.1(2)
B4D B9D B10D B5D -37.53(15)
B8D B9D B10D B5D 63.44(19)
B12D B9D B10D B5D 100.84(17)
Cl3D B9D B10D B5D -149.50(15)
B3D B9D B10D Cl4D 148.55(15)
B4D B9D B10D Cl4D 110.87(17)
B8D B9D B10D Cl4D -148.16(14)
B12D B9D B10D Cl4D -110.75(17)
Cl3D B9D B10D Cl4D -1.1(2)
B3D B9D B10D B11D -63.03(19)
B4D B9D B10D B11D -100.71(17)
B8D B9D B10D B11D 0.3(2)
B12D B9D B10D B11D 37.66(15)
Cl3D B9D B10D B11D 147.32(15)
B3D B9D B10D B12D -100.69(16)
B4D B9D B10D B12D -138.38(16)
B8D B9D B10D B12D -37.41(14)
Cl3D B9D B10D B12D 109.65(17)
Cl6X B6D B11D B5D 118.6(4)
C1D B6D B11D B5D -39.59(16)
B7D B6D B11D B5D -138.40(17)
B2D B6D B11D B5D -100.62(18)
Cl6X B6D B11D B10D 156.1(3)
C1D B6D B11D B10D -2.1(2)
B7D B6D B11D B10D -100.89(18)
B5D B6D B11D B10D 37.51(16)
B2D B6D B11D B10D -63.1(2)
Cl6X B6D B11D B12D -140.6(4)
C1D B6D B11D B12D 61.2(2)
B7D B6D B11D B12D -37.57(16)
B5D B6D B11D B12D 100.83(18)
B2D B6D B11D B12D 0.2(2)
Cl6X B6D B11D B7D -103.0(4)
C1D B6D B11D B7D 98.82(18)
B5D B6D B11D B7D 138.40(17)
B2D B6D B11D B7D 37.78(16)
Cl6X B6D B11D Cl5D 8.2(4)
C1D B6D B11D Cl5D -149.94(17)
B7D B6D B11D Cl5D 111.2(2)
B5D B6D B11D Cl5D -110.3(2)
B2D B6D B11D Cl5D 149.03(17)
C1D B5D B11D B6D 39.63(15)
B10D B5D B11D B6D 137.81(17)
B4D B5D B11D B6D 100.64(18)
C1D B5D B11D B10D -98.18(17)
B6D B5D B11D B10D -137.81(17)
B4D B5D B11D B10D -37.17(15)
C1D B5D B11D B12D -60.9(2)
B10D B5D B11D B12D 37.25(15)
B6D B5D B11D B12D -100.56(18)
B4D B5D B11D B12D 0.1(2)
C1D B5D B11D B7D 2.6(2)
B10D B5D B11D B7D 100.78(18)
B6D B5D B11D B7D -37.03(16)
B4D B5D B11D B7D 63.6(2)
C1D B5D B11D Cl5D 151.43(16)
B10D B5D B11D Cl5D -110.40(19)
B6D B5D B11D Cl5D 111.8(2)
B4D B5D B11D Cl5D -147.57(16)
B4D B10D B11D B6D -0.5(2)
B5D B10D B11D B6D -37.68(16)
B9D B10D B11D B6D 62.9(2)
Cl4D B10D B11D B6D -150.02(16)
B12D B10D B11D B6D 100.62(18)
B4D B10D B11D B5D 37.14(15)
B9D B10D B11D B5D 100.54(17)
Cl4D B10D B11D B5D -112.34(19)
B12D B10D B11D B5D 138.30(16)
B4D B10D B11D B12D -101.16(17)
B5D B10D B11D B12D -138.30(16)
B9D B10D B11D B12D -37.76(14)
Cl4D B10D B11D B12D 109.36(18)
B4D B10D B11D B7D -63.5(2)
B5D B10D B11D B7D -100.69(18)
B9D B10D B11D B7D -0.1(2)
Cl4D B10D B11D B7D 146.97(16)
B12D B10D B11D B7D 37.62(15)
B4D B10D B11D Cl5D 147.71(16)
B5D B10D B11D Cl5D 110.6(2)
B9D B10D B11D Cl5D -148.89(16)
Cl4D B10D B11D Cl5D -1.8(3)
B12D B10D B11D Cl5D -111.13(19)
B2D B7D B11D B6D -37.51(16)
Cl1D B7D B11D B6D 111.4(2)
B8D B7D B11D B6D -100.40(18)
B12D B7D B11D B6D -137.94(17)
B6D B7D B11D B5D 37.23(16)
B2D B7D B11D B5D -0.3(2)
Cl1D B7D B11D B5D 148.64(17)
B8D B7D B11D B5D -63.2(2)
B12D B7D B11D B5D -100.71(18)
B6D B7D B11D B10D 100.38(18)
B2D B7D B11D B10D 62.9(2)
Cl1D B7D B11D B10D -148.21(16)
B8D B7D B11D B10D 0.0(2)
B12D B7D B11D B10D -37.56(15)
B6D B7D B11D B12D 137.94(17)
B2D B7D B11D B12D 100.43(17)
Cl1D B7D B11D B12D -110.6(2)
B8D B7D B11D B12D 37.54(15)
B6D B7D B11D Cl5D -111.2(2)
B2D B7D B11D Cl5D -148.76(17)
Cl1D B7D B11D Cl5D 0.2(3)
B8D B7D B11D Cl5D 148.35(17)
B12D B7D B11D Cl5D 110.8(2)
B3D B8D B12D Cl6D 147.93(16)
B2D B8D B12D Cl6D -148.42(16)
B9D B8D B12D Cl6D 110.85(18)
Cl2D B8D B12D Cl6D -0.3(3)
B7D B8D B12D Cl6D -111.19(19)
B3D B8D B12D B10D 0.1(2)
B2D B8D B12D B10D 63.7(2)
B9D B8D B12D B10D -37.01(15)
Cl2D B8D B12D B10D -148.18(15)
B7D B8D B12D B10D 100.94(18)
B3D B8D B12D B11D -63.1(2)
B2D B8D B12D B11D 0.6(2)
B9D B8D B12D B11D -100.16(17)
Cl2D B8D B12D B11D 148.67(15)
B7D B8D B12D B11D 37.79(16)
B3D B8D B12D B9D 37.08(15)
B2D B8D B12D B9D 100.73(17)
Cl2D B8D B12D B9D -111.17(18)
B7D B8D B12D B9D 137.96(17)
B3D B8D B12D B7D -100.88(17)
B2D B8D B12D B7D -37.23(16)
B9D B8D B12D B7D -137.96(17)
Cl2D B8D B12D B7D 110.88(18)
B4D B10D B12D B8D -0.2(2)
B5D B10D B12D B8D -63.8(2)
B9D B10D B12D B8D 37.07(15)
Cl4D B10D B12D B8D 146.06(15)
B11D B10D B12D B8D -100.93(17)
B4D B10D B12D Cl6D -148.18(16)
B5D B10D B12D Cl6D 148.22(16)
B9D B10D B12D Cl6D -110.93(18)
Cl4D B10D B12D Cl6D -1.9(3)
B11D B10D B12D Cl6D 111.07(19)
B4D B10D B12D B11D 100.74(17)
B5D B10D B12D B11D 37.14(15)
B9D B10D B12D B11D 138.00(16)
Cl4D B10D B12D B11D -113.01(18)
B4D B10D B12D B9D -37.25(15)
B5D B10D B12D B9D -100.85(16)
Cl4D B10D B12D B9D 108.99(18)
B11D B10D B12D B9D -138.00(16)
B4D B10D B12D B7D 63.2(2)
B5D B10D B12D B7D -0.4(2)
B9D B10D B12D B7D 100.48(17)
Cl4D B10D B12D B7D -150.53(15)
B11D B10D B12D B7D -37.52(15)
B6D B11D B12D B8D -0.5(2)
B5D B11D B12D B8D 63.0(2)
B10D B11D B12D B8D 100.14(17)
B7D B11D B12D B8D -37.84(15)
Cl5D B11D B12D B8D -149.50(16)
B6D B11D B12D Cl6D 148.58(16)
B5D B11D B12D Cl6D -147.94(16)
B10D B11D B12D Cl6D -110.81(18)
B7D B11D B12D Cl6D 111.21(18)
Cl5D B11D B12D Cl6D -0.4(3)
B6D B11D B12D B10D -100.61(18)
B5D B11D B12D B10D -37.13(15)
B7D B11D B12D B10D -137.98(16)
Cl5D B11D B12D B10D 110.36(19)
B6D B11D B12D B9D -63.4(2)
B5D B11D B12D B9D 0.1(2)
B10D B11D B12D B9D 37.20(14)
B7D B11D B12D B9D -100.77(17)
Cl5D B11D B12D B9D 147.57(16)
B6D B11D B12D B7D 37.36(16)
B5D B11D B12D B7D 100.84(18)
B10D B11D B12D B7D 137.98(16)
Cl5D B11D B12D B7D -111.66(19)
B3D B9D B12D B8D -37.03(15)
B4D B9D B12D B8D -101.04(16)
B10D B9D B12D B8D -138.20(16)
Cl3D B9D B12D B8D 111.51(17)
B3D B9D B12D Cl6D -148.17(15)
B4D B9D B12D Cl6D 147.82(15)
B10D B9D B12D Cl6D 110.66(18)
B8D B9D B12D Cl6D -111.14(18)
Cl3D B9D B12D Cl6D 0.4(2)
B3D B9D B12D B10D 101.17(16)
B4D B9D B12D B10D 37.16(14)
B8D B9D B12D B10D 138.20(16)
Cl3D B9D B12D B10D -110.28(17)
B3D B9D B12D B11D 63.82(19)
B4D B9D B12D B11D -0.2(2)
B10D B9D B12D B11D -37.35(15)
B8D B9D B12D B11D 100.85(17)
Cl3D B9D B12D B11D -147.64(15)
B3D B9D B12D B7D 0.5(2)
B4D B9D B12D B7D -63.48(19)
B10D B9D B12D B7D -100.64(17)
B8D B9D B12D B7D 37.56(15)
Cl3D B9D B12D B7D 149.07(15)
B6D B7D B12D B8D 100.47(18)
B2D B7D B12D B8D 37.15(16)
Cl1D B7D B12D B8D -110.5(2)
B11D B7D B12D B8D 137.67(17)
B6D B7D B12D Cl6D -148.23(16)
B2D B7D B12D Cl6D 148.45(16)
Cl1D B7D B12D Cl6D 0.8(3)
B11D B7D B12D Cl6D -111.03(19)
B8D B7D B12D Cl6D 111.30(19)
B6D B7D B12D B10D 0.3(2)
B2D B7D B12D B10D -63.1(2)
Cl1D B7D B12D B10D 149.32(16)
B11D B7D B12D B10D 37.46(15)
B8D B7D B12D B10D -100.21(17)
B6D B7D B12D B11D -37.20(16)
B2D B7D B12D B11D -100.52(18)
Cl1D B7D B12D B11D 111.86(19)
B8D B7D B12D B11D -137.67(17)
B6D B7D B12D B9D 63.1(2)
B2D B7D B12D B9D -0.2(2)
Cl1D B7D B12D B9D -147.82(16)
B11D B7D B12D B9D 100.31(17)
B8D B7D B12D B9D -37.36(15)
C2A Si1A N1A P2A 89.64(12)
C4A Si1A N1A P2A -32.19(13)
C3A Si1A N1A P2A -148.87(11)
C2A Si1A N1A P6A -92.25(12)
C4A Si1A N1A P6A 145.93(11)
C3A Si1A N1A P6A 29.24(13)
P6A N1A P2A N3A 18.61(14)
Si1A N1A P2A N3A -163.24(10)
P6A N1A P2A Cl1E 140.85(8)
Si1A N1A P2A Cl1E -40.99(10)
P6A N1A P2A Cl2E -105.41(9)
Si1A N1A P2A Cl2E 72.75(10)
N1A P2A N3A P4A -19.09(17)
Cl1E P2A N3A P4A -140.78(11)
Cl2E P2A N3A P4A 103.55(12)
P2A N3A P4A N5A 12.16(17)
P2A N3A P4A Cl3E 136.65(11)
P2A N3A P4A Cl4E -112.52(12)
N3A P4A N5A P6A -4.90(18)
Cl3E P4A N5A P6A -129.33(12)
Cl4E P4A N5A P6A 119.45(13)
P4A N5A P6A N1A 5.51(18)
P4A N5A P6A Cl5E 128.16(12)
P4A N5A P6A Cl6E -116.86(13)
P2A N1A P6A N5A -12.24(14)
Si1A N1A P6A N5A 169.61(10)
P2A N1A P6A Cl5E -136.72(8)
Si1A N1A P6A Cl5E 45.13(10)
P2A N1A P6A Cl6E 110.13(9)
Si1A N1A P6A Cl6E -68.03(10)
C3B Si1B N1B P6B 32.20(14)
C2B Si1B N1B P6B -90.69(13)
C4B Si1B N1B P6B 146.87(11)
C3B Si1B N1B P2B -148.85(11)
C2B Si1B N1B P2B 88.26(12)
C4B Si1B N1B P2B -34.18(13)
P6B N1B P2B N3B 21.00(15)
Si1B N1B P2B N3B -157.99(10)
P6B N1B P2B Cl1F 143.34(9)
Si1B N1B P2B Cl1F -35.65(11)
P6B N1B P2B Cl2F -103.97(10)
Si1B N1B P2B Cl2F 77.04(10)
N1B P2B N3B P4B -19.07(18)
Cl1F P2B N3B P4B -140.67(11)
Cl2F P2B N3B P4B 103.34(13)
P2B N3B P4B N5B 3.83(19)
P2B N3B P4B Cl3F 127.90(12)
P2B N3B P4B Cl4F -119.59(12)
N3B P4B N5B P6B 10.7(2)
Cl3F P4B N5B P6B -113.50(16)
Cl4F P4B N5B P6B 134.13(15)
P4B N5B P6B N1B -7.6(2)
P4B N5B P6B Cl6F -131.83(15)
P4B N5B P6B Cl5F 114.76(15)
P2B N1B P6B N5B -8.76(16)
Si1B N1B P6B N5B 170.22(12)
P2B N1B P6B Cl6F 114.28(9)
Si1B N1B P6B Cl6F -66.75(11)
P2B N1B P6B Cl5F -134.06(9)
Si1B N1B P6B Cl5F 44.91(11)
C4C Si1C N1C P6C 89.52(12)
C3C Si1C N1C P6C -32.57(14)
C2C Si1C N1C P6C -148.70(11)
C4C Si1C N1C P2C -89.79(12)
C3C Si1C N1C P2C 148.12(11)
C2C Si1C N1C P2C 31.99(13)
P6C N1C P2C N3C -12.28(14)
Si1C N1C P2C N3C 167.05(10)
P6C N1C P2C Cl2G -136.22(8)
Si1C N1C P2C Cl2G 43.11(11)
P6C N1C P2C Cl1G 110.37(9)
Si1C N1C P2C Cl1G -70.30(10)
N1C P2C N3C P4C 22.13(17)
Cl2G P2C N3C P4C 144.53(11)
Cl1G P2C N3C P4C -100.09(12)
P2C N3C P4C N5C -31.23(17)
P2C N3C P4C Cl4G -154.22(11)
P2C N3C P4C Cl3G 93.12(13)
N3C P4C N5C P6C 32.00(18)
Cl4G P4C N5C P6C 154.70(11)
Cl3G P4C N5C P6C -92.03(13)
P4C N5C P6C N1C -24.06(18)
P4C N5C P6C Cl6G -145.82(11)
P4C N5C P6C Cl5G 98.80(13)
P2C N1C P6C N5C 13.38(15)
Si1C N1C P6C N5C -165.95(10)
P2C N1C P6C Cl6G 136.03(8)
Si1C N1C P6C Cl6G -43.30(11)
P2C N1C P6C Cl5G -111.11(9)
Si1C N1C P6C Cl5G 69.56(10)
C4D Si1H N1D P6D 96.95(12)
C2D Si1H N1D P6D -141.43(11)
C3D Si1H N1D P6D -26.34(15)
C4D Si1H N1D P2D -89.57(13)
C2D Si1H N1D P2D 32.05(14)
C3D Si1H N1D P2D 147.14(13)
P6D N1D P2D N3D -31.11(14)
Si1H N1D P2D N3D 155.06(11)
P6D N1D P2D Cl2H -152.62(8)
Si1H N1D P2D Cl2H 33.55(11)
P6D N1D P2D Cl1H 93.15(10)
Si1H N1D P2D Cl1H -80.69(10)
N1D P2D N3D P4D 27.75(17)
Cl2H P2D N3D P4D 148.18(11)
Cl1H P2D N3D P4D -93.55(13)
P2D N3D P4D N5D -9.96(19)
P2D N3D P4D Cl4H -133.00(12)
P2D N3D P4D Cl3H 113.66(12)
N3D P4D N5D P6D -4.6(2)
Cl4H P4D N5D P6D 118.23(15)
Cl3H P4D N5D P6D -129.09(14)
P4D N5D P6D N1D -0.7(2)
P4D N5D P6D Cl6H -122.99(14)
P4D N5D P6D Cl5H 122.05(15)
P2D N1D P6D N5D 18.48(15)
Si1H N1D P6D N5D -167.65(11)
P2D N1D P6D Cl6H 142.93(8)
Si1H N1D P6D Cl6H -43.20(11)
P2D N1D P6D Cl5H -104.42(9)
Si1H N1D P6D Cl5H 69.45(11)
